data_4076374
loop_
_publ_author_name
'Kameo, Hajime'
'Ishii, Sho'
'Nakazawa, Hiroshi'

_publ_section_title
;
 Synthesis and Reactivity of Rhodium Complexes Bearing
 [E(o-C6H4PPh2)3]-Type Tetradentate Ligands (E = Si, Ge, and Sn)
;
_journal_issue 6
_journal_name_full Organometallics
_journal_page_first 2212
_journal_paper_doi 10.1021/om2011276
_journal_volume 31
_journal_year 2012
_chemical_formula_moiety 'C57 H51 Ge O3 P4 Rh, 0.25(C6 H14), 0.75(C7 H8)'
_chemical_formula_sum 'C63.75 H60.5 Ge O3 P4 Rh'
_chemical_formula_weight 1174.00
_space_group_IT_number 15
_symmetry_cell_setting monoclinic
_symmetry_Int_Tables_number 15
_symmetry_space_group_name_Hall '-C 2yc'
_symmetry_space_group_name_H-M 'C 1 2/c 1'
_cell_angle_alpha 90.00
_cell_angle_beta 106.5372(15)
_cell_angle_gamma 90.00
_cell_formula_units_Z 16
_cell_length_a 24.2964(9)
_cell_length_b 24.2266(7)
_cell_length_c 39.8765(16)
_cell_measurement_reflns_used 28071
_cell_measurement_temperature 200(2)
_cell_measurement_theta_max 27.4835
_cell_measurement_theta_min 4.0112
_cell_volume 22501.2(14)
_computing_cell_refinement CrystalClear
_computing_data_collection 'CrystalClear (Rigaku, 2001)'
_computing_molecular_graphics 'Ortep-3 for Windows (Farrugia, 1997)'
_computing_publication_material SHELXL97
_computing_structure_refinement 'SHELXL-97 (Sheldrick, 1997)'
_computing_structure_solution 'SHELXS-97 (Sheldrick, 1990)'
_diffrn_ambient_temperature 200(2)
_diffrn_detector_area_resol_mean 7.32
_diffrn_measured_fraction_theta_full 0.984
_diffrn_measured_fraction_theta_max 0.984
_diffrn_measurement_details
;
scan:
    Number of images: 1800
               Slice: -80.0000 - 100.0000
         Image width: 0.1000
            Exp time: 15.0000
       Rotation axis: Phi
               Omega: 0.0000
                 Chi: 0.0000
                 Phi: 0.0000
                 XTD: 55.1588
              2theta: 24.8277
scan:
    Number of images: 600
               Slice: -15.0000 - 45.0000
         Image width: 0.1000
            Exp time: 15.0000
       Rotation axis: Omega
               Omega: 0.0000
                 Chi: 90.0000
                 Phi: 0.0000
                 XTD: 55.1588
              2theta: 24.8277
scan:
    Number of images: 600
               Slice: -15.0000 - 45.0000
         Image width: 0.1000
            Exp time: 15.0000
       Rotation axis: Omega
               Omega: 0.0000
                 Chi: 90.0000
                 Phi: 90.0000
                 XTD: 55.1588
              2theta: 24.8277
scan:
    Number of images: 600
               Slice: -15.0000 - 45.0000
         Image width: 0.1000
            Exp time: 15.0000
       Rotation axis: Omega
               Omega: 0.0000
                 Chi: 90.0000
                 Phi: 180.0000
                 XTD: 55.1588
              2theta: 24.8277
scan:
    Number of images: 600
               Slice: -15.0000 - 45.0000
         Image width: 0.1000
            Exp time: 15.0000
       Rotation axis: Omega
               Omega: 0.0000
                 Chi: 90.0000
                 Phi: 270.0000
                 XTD: 55.1588
              2theta: 24.8277

;
_diffrn_measurement_device 'Mercury CCD (2x2 bin mode)'
_diffrn_measurement_device_details 'AFC7: Eulerian 3-circle'
_diffrn_measurement_device_type 'Rigaku/MSC Mercury CCD'
_diffrn_measurement_method '\w or \f'
_diffrn_radiation_detector CCD
_diffrn_radiation_monochromator 'Graphite Monochromator'
_diffrn_radiation_source 'Rotating Anode'
_diffrn_radiation_type MoK\a
_diffrn_radiation_wavelength 0.71070
_diffrn_reflns_av_R_equivalents 0.0360
_diffrn_reflns_av_sigmaI/netI 0.0328
_diffrn_reflns_limit_h_max 31
_diffrn_reflns_limit_h_min -31
_diffrn_reflns_limit_k_max 31
_diffrn_reflns_limit_k_min -19
_diffrn_reflns_limit_l_max 51
_diffrn_reflns_limit_l_min -49
_diffrn_reflns_number 86883
_diffrn_reflns_reduction_process 'Lp corrections applied'
_diffrn_reflns_theta_full 27.48
_diffrn_reflns_theta_max 27.48
_diffrn_reflns_theta_min 4.01
_diffrn_source_current 280.0000
_diffrn_source_power 16.8000
_diffrn_source_voltage 60.0000
_exptl_absorpt_coefficient_mu 0.987
_exptl_absorpt_correction_T_max 0.9710
_exptl_absorpt_correction_T_min 0.6936
_exptl_absorpt_correction_type multi-scan
_exptl_absorpt_process_details '(Jacobson, 1998)'
_exptl_crystal_colour Yellow
_exptl_crystal_density_diffrn 1.386
_exptl_crystal_density_method 'not measured'
_exptl_crystal_description Platelet
_exptl_crystal_F_000 9664
_exptl_crystal_preparation 'mounted on the CryoLoop with Palaton oil and placed in N2 stream at 200(2) K'
_exptl_crystal_size_max 0.40
_exptl_crystal_size_mid 0.30
_exptl_crystal_size_min 0.03
_refine_diff_density_max 1.046
_refine_diff_density_min -1.348
_refine_diff_density_rms 0.096
_refine_ls_extinction_method none
_refine_ls_goodness_of_fit_ref 1.232
_refine_ls_hydrogen_treatment constr
_refine_ls_matrix_type full
_refine_ls_number_parameters 1195
_refine_ls_number_reflns 25416
_refine_ls_number_restraints 0
_refine_ls_restrained_S_all 1.232
_refine_ls_R_factor_all 0.0695
_refine_ls_R_factor_gt 0.0629
_refine_ls_shift/su_max 0.001
_refine_ls_shift/su_mean 0.000
_refine_ls_structure_factor_coef Fsqd
_refine_ls_weighting_details 'calc w=1/[\s^2^(Fo^2^)+(0.0415P)^2^+146.4319P] where P=(Fo^2^+2Fc^2^)/3'
_refine_ls_weighting_scheme calc
_refine_ls_wR_factor_gt 0.1385
_refine_ls_wR_factor_ref 0.1415
_reflns_number_gt 23663
_reflns_number_total 25416
_reflns_threshold_expression >2sigma(I)
_cod_data_source_file om2011276_si_002.cif
_cod_data_source_block 9
_cod_depositor_comments
;
The following automatic conversions were performed:

'_exptl_absorpt_correction_type' value 'Multi-scan' changed to
'multi-scan' according to
/home/saulius/struct/CIF-dictionaries/cif_core.dic dictionary named
'cif_core.dic' version 2.4.1 from 2010-06-29.

Automatic conversion script
Id: cif_fix_values 1715 2011-07-08 13:25:40Z adriana 
;
_cod_original_sg_symbol_H-M C2/c
_cod_original_formula_sum 'C63.75 H60.50 Ge O3 P4 Rh'
_cod_database_code 4076374

loop_
_symmetry_equiv_pos_as_xyz
'x, y, z'
'-x, y, -z+1/2'
'x+1/2, y+1/2, z'
'-x+1/2, y+1/2, -z+1/2'
'-x, -y, -z'
'x, -y, z-1/2'
'-x+1/2, -y+1/2, -z'
'x+1/2, -y+1/2, z-1/2'

loop_
_atom_site_label
_atom_site_type_symbol
_atom_site_fract_x
_atom_site_fract_y
_atom_site_fract_z
_atom_site_U_iso_or_equiv
_atom_site_adp_type
_atom_site_occupancy
_atom_site_symmetry_multiplicity
_atom_site_calc_flag
_atom_site_refinement_flags
_atom_site_disorder_assembly
_atom_site_disorder_group
Rh1 Rh 0.166843(13) 0.162399(12) 0.102502(8) 0.01981(7) Uani 1 1 d . . .
Ge1 Ge 0.118380(18) 0.213248(17) 0.136486(11) 0.02048(9) Uani 1 1 d . . .
P1 P 0.14473(4) 0.23973(4) 0.06692(3) 0.0213(2) Uani 1 1 d . . .
C1 C 0.07976(17) 0.27746(16) 0.10993(11) 0.0229(8) Uani 1 1 d . . .
C2 C 0.04317(19) 0.31376(18) 0.12032(12) 0.0297(9) Uani 1 1 d . . .
H2 H 0.0339 0.3070 0.1415 0.036 Uiso 1 1 calc R . .
C3 C 0.02027(19) 0.35914(18) 0.10057(13) 0.0321(10) Uani 1 1 d . . .
H3 H -0.0049 0.3832 0.1080 0.039 Uiso 1 1 calc R . .
C4 C 0.03405(19) 0.36961(18) 0.06979(13) 0.0318(10) Uani 1 1 d . . .
H4 H 0.0185 0.4010 0.0561 0.038 Uiso 1 1 calc R . .
C5 C 0.0706(2) 0.33427(18) 0.05899(12) 0.0304(9) Uani 1 1 d . . .
H5 H 0.0802 0.3418 0.0380 0.036 Uiso 1 1 calc R . .
C6 C 0.09350(17) 0.28766(17) 0.07875(11) 0.0236(8) Uani 1 1 d . . .
C7 C 0.11418(17) 0.23047(18) 0.01905(10) 0.0245(8) Uani 1 1 d . . .
C8 C 0.10982(19) 0.27286(19) -0.00559(11) 0.0301(9) Uani 1 1 d . . .
H8 H 0.1225 0.3090 0.0022 0.036 Uiso 1 1 calc R . .
C9 C 0.0875(2) 0.2628(2) -0.04094(12) 0.0359(10) Uani 1 1 d . . .
H9 H 0.0846 0.2920 -0.0573 0.043 Uiso 1 1 calc R . .
C10 C 0.0692(2) 0.2104(2) -0.05255(12) 0.0385(11) Uani 1 1 d . . .
H10 H 0.0541 0.2034 -0.0769 0.046 Uiso 1 1 calc R . .
C11 C 0.0730(2) 0.1680(2) -0.02885(12) 0.0371(11) Uani 1 1 d . . .
H11 H 0.0602 0.1320 -0.0368 0.044 Uiso 1 1 calc R . .
C12 C 0.09561(19) 0.17843(19) 0.00677(11) 0.0299(9) Uani 1 1 d . . .
H12 H 0.0984 0.1491 0.0230 0.036 Uiso 1 1 calc R . .
C13 C 0.20303(17) 0.28887(17) 0.06772(11) 0.0245(8) Uani 1 1 d . . .
C14 C 0.21894(19) 0.32821(18) 0.09427(12) 0.0303(9) Uani 1 1 d . . .
H14 H 0.1975 0.3315 0.1107 0.036 Uiso 1 1 calc R . .
C15 C 0.2654(2) 0.36230(19) 0.09690(14) 0.0379(11) Uani 1 1 d . . .
H15 H 0.2762 0.3886 0.1153 0.046 Uiso 1 1 calc R . .
C16 C 0.2966(2) 0.3582(2) 0.07272(15) 0.0406(12) Uani 1 1 d . . .
H16 H 0.3283 0.3820 0.0744 0.049 Uiso 1 1 calc R . .
C17 C 0.2814(2) 0.3198(2) 0.04649(14) 0.0368(11) Uani 1 1 d . . .
H17 H 0.3026 0.3170 0.0299 0.044 Uiso 1 1 calc R . .
C18 C 0.23535(19) 0.28518(19) 0.04401(12) 0.0305(9) Uani 1 1 d . . .
H18 H 0.2255 0.2584 0.0259 0.037 Uiso 1 1 calc R . .
P2 P 0.24094(5) 0.16600(5) 0.15408(3) 0.0246(2) Uani 1 1 d . . .
C19 C 0.17416(18) 0.24010(16) 0.17917(10) 0.0236(8) Uani 1 1 d . . .
C20 C 0.1637(2) 0.27830(17) 0.20281(11) 0.0281(9) Uani 1 1 d . . .
H20 H 0.1260 0.2923 0.1995 0.034 Uiso 1 1 calc R . .
C21 C 0.2080(2) 0.29588(18) 0.23115(11) 0.0345(10) Uani 1 1 d . . .
H21 H 0.2007 0.3224 0.2469 0.041 Uiso 1 1 calc R . .
C22 C 0.2621(2) 0.2753(2) 0.23646(12) 0.0356(10) Uani 1 1 d . . .
H22 H 0.2921 0.2878 0.2559 0.043 Uiso 1 1 calc R . .
C23 C 0.2739(2) 0.2367(2) 0.21401(11) 0.0331(10) Uani 1 1 d . . .
H23 H 0.3116 0.2224 0.2182 0.040 Uiso 1 1 calc R . .
C24 C 0.22963(18) 0.21862(17) 0.18486(11) 0.0257(8) Uani 1 1 d . . .
C25 C 0.31462(18) 0.1837(2) 0.15421(11) 0.0290(9) Uani 1 1 d . . .
C26 C 0.3204(2) 0.2218(2) 0.12938(15) 0.0445(12) Uani 1 1 d . . .
H26 H 0.2871 0.2343 0.1121 0.053 Uiso 1 1 calc R . .
C27 C 0.3733(2) 0.2417(3) 0.12922(19) 0.0599(17) Uani 1 1 d . . .
H27 H 0.3762 0.2684 0.1124 0.072 Uiso 1 1 calc R . .
C28 C 0.4225(2) 0.2228(3) 0.15371(18) 0.0561(16) Uani 1 1 d . . .
H28 H 0.4592 0.2361 0.1535 0.067 Uiso 1 1 calc R . .
C29 C 0.4180(2) 0.1852(3) 0.17790(17) 0.0548(15) Uani 1 1 d . . .
H29 H 0.4517 0.1720 0.1945 0.066 Uiso 1 1 calc R . .
C30 C 0.3646(2) 0.1658(3) 0.17859(14) 0.0456(13) Uani 1 1 d . . .
H30 H 0.3621 0.1399 0.1960 0.055 Uiso 1 1 calc R . .
C31 C 0.2517(2) 0.10460(19) 0.18260(11) 0.0311(9) Uani 1 1 d . . .
C32 C 0.2196(2) 0.0987(2) 0.20616(13) 0.0414(11) Uani 1 1 d . . .
H32 H 0.1943 0.1274 0.2085 0.050 Uiso 1 1 calc R . .
C33 C 0.2240(3) 0.0514(2) 0.22627(16) 0.0565(16) Uani 1 1 d . . .
H33 H 0.2018 0.0480 0.2423 0.068 Uiso 1 1 calc R . .
C34 C 0.2601(3) 0.0095(3) 0.22322(16) 0.0615(17) Uani 1 1 d . . .
H34 H 0.2633 -0.0226 0.2373 0.074 Uiso 1 1 calc R . .
C35 C 0.2918(3) 0.0140(2) 0.19965(16) 0.0550(15) Uani 1 1 d . . .
H35 H 0.3165 -0.0153 0.1973 0.066 Uiso 1 1 calc R . .
C36 C 0.2879(2) 0.0613(2) 0.17917(13) 0.0416(12) Uani 1 1 d . . .
H36 H 0.3097 0.0642 0.1629 0.050 Uiso 1 1 calc R . .
P3 P 0.09255(5) 0.10097(4) 0.09999(3) 0.0230(2) Uani 1 1 d . . .
C37 C 0.06123(17) 0.16654(17) 0.14875(10) 0.0229(8) Uani 1 1 d . . .
C38 C 0.02970(18) 0.18051(18) 0.17175(11) 0.0272(9) Uani 1 1 d . . .
H38 H 0.0353 0.2155 0.1830 0.033 Uiso 1 1 calc R . .
C39 C -0.0099(2) 0.1438(2) 0.17853(12) 0.0332(10) Uani 1 1 d . . .
H39 H -0.0314 0.1537 0.1942 0.040 Uiso 1 1 calc R . .
C40 C -0.0177(2) 0.0931(2) 0.16241(13) 0.0388(11) Uani 1 1 d . . .
H40 H -0.0446 0.0679 0.1671 0.047 Uiso 1 1 calc R . .
C41 C 0.0131(2) 0.0784(2) 0.13950(13) 0.0365(10) Uani 1 1 d . . .
H41 H 0.0072 0.0432 0.1285 0.044 Uiso 1 1 calc R . .
C42 C 0.05276(18) 0.11498(17) 0.13242(11) 0.0252(8) Uani 1 1 d . . .
C43 C 0.1061(2) 0.02609(17) 0.10535(12) 0.0293(9) Uani 1 1 d . . .
C44 C 0.0646(2) -0.01464(19) 0.09340(13) 0.0369(11) Uani 1 1 d . . .
H44 H 0.0262 -0.0042 0.0819 0.044 Uiso 1 1 calc R . .
C45 C 0.0786(3) -0.0702(2) 0.09802(15) 0.0481(13) Uani 1 1 d . . .
H45 H 0.0500 -0.0976 0.0896 0.058 Uiso 1 1 calc R . .
C46 C 0.1340(3) -0.0856(2) 0.11473(17) 0.0569(16) Uani 1 1 d . . .
H46 H 0.1438 -0.1236 0.1178 0.068 Uiso 1 1 calc R . .
C47 C 0.1752(3) -0.0461(2) 0.12694(17) 0.0527(15) Uani 1 1 d . . .
H47 H 0.2135 -0.0569 0.1385 0.063 Uiso 1 1 calc R . .
C48 C 0.1616(2) 0.0094(2) 0.12252(14) 0.0389(11) Uani 1 1 d . . .
H48 H 0.1905 0.0363 0.1313 0.047 Uiso 1 1 calc R . .
C49 C 0.03279(18) 0.10323(16) 0.05990(11) 0.0247(8) Uani 1 1 d . . .
C50 C -0.0088(2) 0.1442(2) 0.05586(12) 0.0341(10) Uani 1 1 d . . .
H50 H -0.0072 0.1688 0.0747 0.041 Uiso 1 1 calc R . .
C51 C -0.0526(2) 0.1500(2) 0.02481(13) 0.0410(12) Uani 1 1 d . . .
H51 H -0.0805 0.1782 0.0227 0.049 Uiso 1 1 calc R . .
C52 C -0.0557(2) 0.1147(2) -0.00293(13) 0.0394(11) Uani 1 1 d . . .
H52 H -0.0859 0.1182 -0.0240 0.047 Uiso 1 1 calc R . .
C53 C -0.0141(2) 0.0741(2) 0.00044(13) 0.0363(10) Uani 1 1 d . . .
H53 H -0.0158 0.0500 -0.0186 0.044 Uiso 1 1 calc R . .
C54 C 0.0296(2) 0.06852(17) 0.03108(11) 0.0297(9) Uani 1 1 d . . .
H54 H 0.0580 0.0409 0.0328 0.036 Uiso 1 1 calc R . .
P4 P 0.21219(5) 0.11097(5) 0.07169(3) 0.0274(2) Uani 1 1 d . . .
O1 O 0.23987(16) 0.13667(19) 0.04305(10) 0.0536(10) Uani 1 1 d . . .
C55 C 0.2962(3) 0.1537(3) 0.04899(18) 0.0585(16) Uani 1 1 d . . .
H55 H 0.3025 0.1874 0.0632 0.088 Uiso 1 1 calc R . .
H55A H 0.3038 0.1611 0.0266 0.088 Uiso 1 1 calc R . .
H55B H 0.3221 0.1247 0.0615 0.088 Uiso 1 1 calc R . .
O2 O 0.26529(15) 0.07679(14) 0.09627(9) 0.0380(8) Uani 1 1 d . . .
C56 C 0.2890(3) 0.0281(2) 0.08567(18) 0.0584(17) Uani 1 1 d . . .
H56 H 0.2620 -0.0026 0.0838 0.088 Uiso 1 1 calc R . .
H56A H 0.3253 0.0190 0.1030 0.088 Uiso 1 1 calc R . .
H56B H 0.2958 0.0344 0.0629 0.088 Uiso 1 1 calc R . .
O3 O 0.17232(16) 0.06539(14) 0.04741(9) 0.0413(8) Uani 1 1 d . . .
C57 C 0.1776(3) 0.0436(3) 0.01499(16) 0.0668(19) Uani 1 1 d . . .
H57 H 0.1642 0.0711 -0.0036 0.100 Uiso 1 1 calc R . .
H57A H 0.1544 0.0101 0.0089 0.100 Uiso 1 1 calc R . .
H57B H 0.2179 0.0347 0.0175 0.100 Uiso 1 1 calc R . .
Rh2 Rh 0.290088(13) 0.125091(12) 0.397770(7) 0.01813(7) Uani 1 1 d . . .
Ge2 Ge 0.223478(18) 0.062472(16) 0.361975(11) 0.02028(9) Uani 1 1 d . . .
P5 P 0.26429(5) 0.17732(4) 0.34703(3) 0.0230(2) Uani 1 1 d . . .
C58 C 0.17930(17) 0.09920(17) 0.31899(10) 0.0231(8) Uani 1 1 d . . .
C59 C 0.13211(19) 0.07759(19) 0.29342(11) 0.0293(9) Uani 1 1 d . . .
H59 H 0.1175 0.0423 0.2968 0.035 Uiso 1 1 calc R . .
C60 C 0.1065(2) 0.1069(2) 0.26332(12) 0.0366(11) Uani 1 1 d . . .
H60 H 0.0743 0.0920 0.2462 0.044 Uiso 1 1 calc R . .
C61 C 0.1281(2) 0.1584(2) 0.25823(12) 0.0399(11) Uani 1 1 d . . .
H61 H 0.1105 0.1786 0.2375 0.048 Uiso 1 1 calc R . .
C62 C 0.1746(2) 0.1803(2) 0.28287(12) 0.0351(10) Uani 1 1 d . . .
H62 H 0.1893 0.2153 0.2790 0.042 Uiso 1 1 calc R . .
C63 C 0.20038(18) 0.15110(17) 0.31369(10) 0.0239(8) Uani 1 1 d . . .
C64 C 0.31518(19) 0.1794(2) 0.32046(11) 0.0315(9) Uani 1 1 d . . .
C65 C 0.3138(2) 0.1373(2) 0.29663(13) 0.0411(11) Uani 1 1 d . . .
H65 H 0.2848 0.1098 0.2930 0.049 Uiso 1 1 calc R . .
C66 C 0.3540(3) 0.1346(3) 0.27811(16) 0.0574(16) Uani 1 1 d . . .
H66 H 0.3524 0.1053 0.2620 0.069 Uiso 1 1 calc R . .
C67 C 0.3959(3) 0.1738(4) 0.28289(17) 0.065(2) Uani 1 1 d . . .
H67 H 0.4232 0.1720 0.2700 0.078 Uiso 1 1 calc R . .
C68 C 0.3986(2) 0.2158(3) 0.30631(16) 0.0581(17) Uani 1 1 d . . .
H68 H 0.4278 0.2431 0.3095 0.070 Uiso 1 1 calc R . .
C69 C 0.3589(2) 0.2188(2) 0.32550(13) 0.0438(12) Uani 1 1 d . . .
H69 H 0.3615 0.2476 0.3420 0.053 Uiso 1 1 calc R . .
C70 C 0.24278(19) 0.25021(17) 0.34791(11) 0.0262(8) Uani 1 1 d . . .
C71 C 0.2520(2) 0.2918(2) 0.32591(12) 0.0393(11) Uani 1 1 d . . .
H71 H 0.2729 0.2837 0.3097 0.047 Uiso 1 1 calc R . .
C72 C 0.2311(3) 0.34450(19) 0.32738(13) 0.0426(12) Uani 1 1 d . . .
H72 H 0.2386 0.3724 0.3125 0.051 Uiso 1 1 calc R . .
C73 C 0.1999(3) 0.3570(2) 0.34990(15) 0.0461(13) Uani 1 1 d . . .
H73 H 0.1853 0.3932 0.3506 0.055 Uiso 1 1 calc R . .
C74 C 0.1898(3) 0.3166(2) 0.37163(17) 0.0512(14) Uani 1 1 d . . .
H74 H 0.1683 0.3250 0.3875 0.061 Uiso 1 1 calc R . .
C75 C 0.2110(2) 0.2640(2) 0.37052(14) 0.0408(12) Uani 1 1 d . . .
H75 H 0.2036 0.2365 0.3857 0.049 Uiso 1 1 calc R . .
P6 P 0.22941(4) 0.11654(4) 0.43312(3) 0.01960(19) Uani 1 1 d . . .
C76 C 0.17238(17) 0.03347(16) 0.38812(11) 0.0237(8) Uani 1 1 d . . .
C77 C 0.13260(19) -0.00934(17) 0.37679(12) 0.0296(9) Uani 1 1 d . . .
H77 H 0.1295 -0.0270 0.3551 0.035 Uiso 1 1 calc R . .
C78 C 0.0977(2) -0.02613(18) 0.39708(13) 0.0339(10) Uani 1 1 d . . .
H78 H 0.0709 -0.0553 0.3893 0.041 Uiso 1 1 calc R . .
C79 C 0.1020(2) -0.0002(2) 0.42864(13) 0.0348(10) Uani 1 1 d . . .
H79 H 0.0781 -0.0116 0.4425 0.042 Uiso 1 1 calc R . .
C80 C 0.1412(2) 0.04222(19) 0.44020(12) 0.0310(9) Uani 1 1 d . . .
H80 H 0.1437 0.0600 0.4618 0.037 Uiso 1 1 calc R . .
C81 C 0.17681(17) 0.05883(16) 0.42011(10) 0.0225(8) Uani 1 1 d . . .
C82 C 0.17941(17) 0.17345(16) 0.43365(10) 0.0217(8) Uani 1 1 d . . .
C83 C 0.12746(19) 0.17761(17) 0.40745(11) 0.0270(8) Uani 1 1 d . . .
H83 H 0.1161 0.1490 0.3906 0.032 Uiso 1 1 calc R . .
C84 C 0.09221(19) 0.22316(18) 0.40587(12) 0.0316(9) Uani 1 1 d . . .
H84 H 0.0570 0.2256 0.3878 0.038 Uiso 1 1 calc R . .
C85 C 0.1078(2) 0.26511(18) 0.43035(13) 0.0322(10) Uani 1 1 d . . .
H85 H 0.0831 0.2958 0.4295 0.039 Uiso 1 1 calc R . .
C86 C 0.1597(2) 0.26171(17) 0.45613(12) 0.0306(9) Uani 1 1 d . . .
H86 H 0.1711 0.2905 0.4728 0.037 Uiso 1 1 calc R . .
C87 C 0.19525(18) 0.21631(17) 0.45768(11) 0.0256(8) Uani 1 1 d . . .
H87 H 0.2309 0.2145 0.4754 0.031 Uiso 1 1 calc R . .
C88 C 0.26031(18) 0.10607(16) 0.48075(10) 0.0235(8) Uani 1 1 d . . .
C89 C 0.2296(2) 0.11143(17) 0.50546(11) 0.0290(9) Uani 1 1 d . . .
H89 H 0.1899 0.1205 0.4978 0.035 Uiso 1 1 calc R . .
C90 C 0.2559(2) 0.10375(18) 0.54074(12) 0.0339(10) Uani 1 1 d . . .
H90 H 0.2341 0.1070 0.5570 0.041 Uiso 1 1 calc R . .
C91 C 0.3138(2) 0.09127(18) 0.55234(12) 0.0356(11) Uani 1 1 d . . .
H91 H 0.3320 0.0865 0.5766 0.043 Uiso 1 1 calc R . .
C92 C 0.3450(2) 0.08578(19) 0.52840(12) 0.0332(10) Uani 1 1 d . . .
H92 H 0.3847 0.0768 0.5363 0.040 Uiso 1 1 calc R . .
C93 C 0.31857(19) 0.09335(17) 0.49303(11) 0.0277(9) Uani 1 1 d . . .
H93 H 0.3405 0.0898 0.4769 0.033 Uiso 1 1 calc R . .
P7 P 0.35209(4) 0.05099(4) 0.40029(3) 0.0225(2) Uani 1 1 d . . .
C94 C 0.26445(19) 0.00039(17) 0.34873(11) 0.0271(9) Uani 1 1 d . . .
C95 C 0.2408(2) -0.04049(19) 0.32448(13) 0.0361(10) Uani 1 1 d . . .
H95 H 0.2014 -0.0383 0.3116 0.043 Uiso 1 1 calc R . .
C96 C 0.2733(3) -0.0841(2) 0.31885(15) 0.0470(13) Uani 1 1 d . . .
H96 H 0.2563 -0.1119 0.3023 0.056 Uiso 1 1 calc R . .
C97 C 0.3300(3) -0.0875(2) 0.33710(16) 0.0511(15) Uani 1 1 d . . .
H97 H 0.3523 -0.1176 0.3331 0.061 Uiso 1 1 calc R . .
C98 C 0.3552(2) -0.0475(2) 0.36138(14) 0.0429(12) Uani 1 1 d . . .
H98 H 0.3947 -0.0503 0.3741 0.052 Uiso 1 1 calc R . .
C99 C 0.32246(19) -0.00290(17) 0.36707(11) 0.0264(8) Uani 1 1 d . . .
C100 C 0.36834(18) 0.00808(17) 0.44026(11) 0.0256(8) Uani 1 1 d . . .
C101 C 0.3289(2) -0.03181(19) 0.44324(13) 0.0344(10) Uani 1 1 d . . .
H101 H 0.2957 -0.0383 0.4242 0.041 Uiso 1 1 calc R . .
C102 C 0.3374(2) -0.0622(2) 0.47372(13) 0.0409(11) Uani 1 1 d . . .
H102 H 0.3098 -0.0890 0.4755 0.049 Uiso 1 1 calc R . .
C103 C 0.3853(2) -0.0539(2) 0.50134(13) 0.0396(11) Uani 1 1 d . . .
H103 H 0.3915 -0.0755 0.5219 0.048 Uiso 1 1 calc R . .
C104 C 0.4244(2) -0.0138(2) 0.49901(12) 0.0355(10) Uani 1 1 d . . .
H104 H 0.4574 -0.0076 0.5182 0.043 Uiso 1 1 calc R . .
C105 C 0.41579(19) 0.01722(18) 0.46883(11) 0.0286(9) Uani 1 1 d . . .
H105 H 0.4426 0.0451 0.4676 0.034 Uiso 1 1 calc R . .
C106 C 0.42462(18) 0.06219(19) 0.39530(11) 0.0285(9) Uani 1 1 d . . .
C107 C 0.4708(2) 0.0260(2) 0.40773(13) 0.0379(11) Uani 1 1 d . . .
H107 H 0.4655 -0.0072 0.4191 0.045 Uiso 1 1 calc R . .
C108 C 0.5242(2) 0.0380(3) 0.40372(16) 0.0493(14) Uani 1 1 d . . .
H108 H 0.5554 0.0135 0.4128 0.059 Uiso 1 1 calc R . .
C109 C 0.5325(2) 0.0857(3) 0.38658(17) 0.0557(16) Uani 1 1 d . . .
H109 H 0.5691 0.0940 0.3838 0.067 Uiso 1 1 calc R . .
C110 C 0.4868(2) 0.1207(3) 0.37358(16) 0.0515(15) Uani 1 1 d . . .
H110 H 0.4920 0.1531 0.3614 0.062 Uiso 1 1 calc R . .
C111 C 0.4336(2) 0.1095(2) 0.37799(13) 0.0379(11) Uani 1 1 d . . .
H111 H 0.4028 0.1345 0.3691 0.046 Uiso 1 1 calc R . .
P8 P 0.35691(5) 0.18288(4) 0.42973(3) 0.0253(2) Uani 1 1 d . . .
O4 O 0.38121(14) 0.22397(14) 0.40564(8) 0.0355(7) Uani 1 1 d . . .
C112 C 0.4348(2) 0.2531(3) 0.41770(17) 0.0527(15) Uani 1 1 d . . .
H112 H 0.4357 0.2738 0.4390 0.079 Uiso 1 1 calc R . .
H113 H 0.4388 0.2788 0.3995 0.079 Uiso 1 1 calc R . .
H114 H 0.4666 0.2266 0.4228 0.079 Uiso 1 1 calc R . .
O5 O 0.34701(17) 0.22449(13) 0.45886(9) 0.0412(8) Uani 1 1 d . . .
C113 C 0.3189(3) 0.2757(2) 0.44974(16) 0.0464(13) Uani 1 1 d . . .
H115 H 0.3395 0.2978 0.4366 0.070 Uiso 1 1 calc R . .
H116 H 0.3183 0.2956 0.4710 0.070 Uiso 1 1 calc R . .
H117 H 0.2794 0.2694 0.4353 0.070 Uiso 1 1 calc R . .
O6 O 0.41236(15) 0.15225(14) 0.45402(9) 0.0393(8) Uani 1 1 d . . .
C114 C 0.4501(3) 0.1719(3) 0.48672(15) 0.0591(17) Uani 1 1 d . . .
H118 H 0.4474 0.2122 0.4877 0.089 Uiso 1 1 calc R . .
H119 H 0.4897 0.1613 0.4884 0.089 Uiso 1 1 calc R . .
H120 H 0.4387 0.1556 0.5062 0.089 Uiso 1 1 calc R . .
C115 C 0.4727 0.3653 0.3334 0.200 Uiso 0.50 1 d P . .
C116 C 0.5451 0.3612 0.3279 0.200 Uiso 0.50 1 d P . .
C117 C 0.6015 0.3581 0.3019 0.200 Uiso 0.50 1 d P . .
C118 C 0.6011 0.3933 0.2664 0.200 Uiso 0.50 1 d P . .
C119 C 0.6288 0.4020 0.2320 0.200 Uiso 0.50 1 d P . .
C120 C 0.6014 0.4475 0.2057 0.200 Uiso 0.50 1 d P . .
C121 C -0.0269 0.5065 0.1908 0.100 Uiso 0.50 1 d P A 1
C122 C 0.0317 0.5055 0.1943 0.100 Uiso 0.50 1 d P A 1
C123 C 0.0703 0.5252 0.2248 0.100 Uiso 0.50 1 d P A 1
C124 C 0.0503 0.5458 0.2517 0.100 Uiso 0.50 1 d P . 1
C125 C -0.0083 0.5468 0.2481 0.100 Uiso 0.50 1 d P . 1
C126 C -0.0469 0.5272 0.2176 0.100 Uiso 0.50 1 d P . 1
C127 C -0.0768 0.4795 0.1673 0.100 Uiso 0.50 1 d P A 1
C128 C 0.0399 0.3444 0.2274 0.100 Uiso 0.50 1 d P B 2
C129 C -0.0111 0.3430 0.2005 0.100 Uiso 0.50 1 d P B 2
C130 C -0.0529 0.3042 0.2009 0.100 Uiso 0.50 1 d P . 2
C131 C -0.0438 0.2667 0.2284 0.100 Uiso 0.50 1 d P . 2
C132 C 0.0072 0.2681 0.2553 0.100 Uiso 0.50 1 d P . 2
C133 C 0.0490 0.3069 0.2548 0.101 Uiso 0.50 1 d P . 2
C134 C 0.0845 0.3938 0.2312 0.100 Uiso 0.50 1 d P B 2
C135 C 0.0615 0.3862 0.2266 0.100 Uiso 0.50 1 d P C 3
C136 C 0.0126 0.4022 0.2006 0.100 Uiso 0.50 1 d P C 3
C137 C 0.0129 0.4508 0.1821 0.100 Uiso 0.50 1 d P C 3
C138 C 0.0620 0.4833 0.1896 0.100 Uiso 0.50 1 d P C 3
C139 C 0.1108 0.4673 0.2156 0.100 Uiso 0.50 1 d P C 3
C140 C 0.1106 0.4187 0.2341 0.100 Uiso 0.50 1 d P C 3
C141 C 0.0588 0.3461 0.2392 0.100 Uiso 0.50 1 d P C 3

loop_
_atom_site_aniso_label
_atom_site_aniso_U_11
_atom_site_aniso_U_22
_atom_site_aniso_U_33
_atom_site_aniso_U_23
_atom_site_aniso_U_13
_atom_site_aniso_U_12
Rh1 0.01946(15) 0.02237(14) 0.01742(14) -0.00281(11) 0.00494(11) 0.00049(11)
Ge1 0.0212(2) 0.02213(19) 0.0188(2) -0.00299(15) 0.00682(16) -0.00040(15)
P1 0.0200(5) 0.0245(5) 0.0192(5) -0.0012(4) 0.0054(4) -0.0008(4)
C1 0.0197(19) 0.0232(18) 0.0233(19) -0.0034(15) 0.0021(15) -0.0022(15)
C2 0.029(2) 0.030(2) 0.033(2) -0.0061(18) 0.0143(19) -0.0002(17)
C3 0.027(2) 0.026(2) 0.043(3) -0.0089(18) 0.009(2) 0.0024(17)
C4 0.028(2) 0.026(2) 0.037(2) -0.0018(18) 0.0015(19) 0.0028(17)
C5 0.031(2) 0.029(2) 0.029(2) 0.0016(17) 0.0046(18) -0.0017(18)
C6 0.0183(19) 0.0267(19) 0.024(2) -0.0028(15) 0.0032(15) -0.0015(15)
C7 0.0175(18) 0.035(2) 0.0191(19) -0.0015(16) 0.0028(15) 0.0008(16)
C8 0.027(2) 0.038(2) 0.026(2) 0.0022(18) 0.0080(17) -0.0001(18)
C9 0.029(2) 0.054(3) 0.024(2) 0.010(2) 0.0066(18) 0.008(2)
C10 0.024(2) 0.069(3) 0.021(2) -0.005(2) 0.0039(18) -0.003(2)
C11 0.034(3) 0.051(3) 0.027(2) -0.011(2) 0.0101(19) -0.009(2)
C12 0.027(2) 0.038(2) 0.025(2) -0.0045(18) 0.0078(17) -0.0052(18)
C13 0.0204(19) 0.0258(19) 0.026(2) 0.0019(16) 0.0039(16) 0.0004(15)
C14 0.027(2) 0.033(2) 0.030(2) -0.0035(18) 0.0053(18) 0.0001(18)
C15 0.033(3) 0.029(2) 0.046(3) -0.007(2) 0.002(2) -0.0034(19)
C16 0.025(2) 0.040(3) 0.054(3) 0.002(2) 0.006(2) -0.011(2)
C17 0.024(2) 0.047(3) 0.041(3) 0.005(2) 0.013(2) -0.001(2)
C18 0.025(2) 0.033(2) 0.034(2) -0.0020(18) 0.0093(18) -0.0021(17)
P2 0.0218(5) 0.0315(5) 0.0194(5) -0.0017(4) 0.0041(4) 0.0020(4)
C19 0.029(2) 0.0245(18) 0.0173(18) -0.0018(15) 0.0059(16) -0.0037(16)
C20 0.036(2) 0.026(2) 0.024(2) -0.0020(16) 0.0104(18) -0.0006(17)
C21 0.055(3) 0.030(2) 0.020(2) -0.0041(17) 0.013(2) -0.007(2)
C22 0.038(3) 0.045(3) 0.021(2) -0.0033(19) 0.0039(19) -0.010(2)
C23 0.031(2) 0.044(3) 0.022(2) -0.0009(18) 0.0040(18) -0.003(2)
C24 0.027(2) 0.030(2) 0.0207(19) -0.0023(16) 0.0076(16) -0.0038(17)
C25 0.020(2) 0.045(2) 0.021(2) -0.0031(18) 0.0038(16) 0.0033(18)
C26 0.026(2) 0.063(3) 0.046(3) 0.012(3) 0.013(2) 0.009(2)
C27 0.032(3) 0.079(4) 0.074(4) 0.027(4) 0.024(3) 0.003(3)
C28 0.027(3) 0.073(4) 0.072(4) 0.002(3) 0.021(3) 0.001(3)
C29 0.024(3) 0.078(4) 0.056(4) 0.006(3) 0.003(2) 0.009(3)
C30 0.028(2) 0.068(4) 0.037(3) 0.010(3) 0.003(2) 0.007(2)
C31 0.030(2) 0.037(2) 0.023(2) 0.0016(17) 0.0011(17) 0.0026(18)
C32 0.048(3) 0.043(3) 0.034(3) 0.005(2) 0.013(2) 0.003(2)
C33 0.082(5) 0.051(3) 0.045(3) 0.009(3) 0.030(3) 0.003(3)
C34 0.092(5) 0.049(3) 0.040(3) 0.016(3) 0.014(3) 0.006(3)
C35 0.073(4) 0.041(3) 0.045(3) 0.006(2) 0.007(3) 0.017(3)
C36 0.046(3) 0.045(3) 0.032(3) 0.001(2) 0.007(2) 0.011(2)
P3 0.0228(5) 0.0231(5) 0.0223(5) -0.0043(4) 0.0054(4) -0.0021(4)
C37 0.0197(19) 0.030(2) 0.0178(18) 0.0013(15) 0.0032(15) -0.0013(15)
C38 0.027(2) 0.034(2) 0.0202(19) -0.0013(16) 0.0067(16) -0.0007(17)
C39 0.032(2) 0.046(3) 0.025(2) -0.0004(19) 0.0131(19) -0.004(2)
C40 0.035(3) 0.050(3) 0.035(3) -0.002(2) 0.015(2) -0.017(2)
C41 0.039(3) 0.036(2) 0.036(3) -0.006(2) 0.013(2) -0.012(2)
C42 0.023(2) 0.029(2) 0.022(2) -0.0017(16) 0.0046(16) -0.0025(16)
C43 0.035(2) 0.0228(19) 0.030(2) -0.0020(16) 0.0093(19) -0.0009(17)
C44 0.041(3) 0.028(2) 0.038(3) -0.0037(19) 0.005(2) -0.0071(19)
C45 0.061(4) 0.030(2) 0.046(3) 0.000(2) 0.004(3) -0.009(2)
C46 0.073(4) 0.026(2) 0.066(4) 0.006(2) 0.011(3) 0.008(3)
C47 0.049(3) 0.036(3) 0.063(4) 0.007(3) 0.000(3) 0.010(2)
C48 0.036(3) 0.032(2) 0.043(3) 0.004(2) 0.001(2) 0.004(2)
C49 0.025(2) 0.0235(18) 0.025(2) -0.0039(15) 0.0067(16) -0.0040(16)
C50 0.030(2) 0.040(2) 0.031(2) -0.0079(19) 0.0078(19) 0.0045(19)
C51 0.030(2) 0.052(3) 0.037(3) -0.004(2) 0.003(2) 0.011(2)
C52 0.035(3) 0.048(3) 0.030(2) -0.004(2) 0.000(2) -0.003(2)
C53 0.040(3) 0.035(2) 0.029(2) -0.0100(19) 0.003(2) -0.006(2)
C54 0.034(2) 0.026(2) 0.027(2) -0.0057(17) 0.0047(18) -0.0043(17)
P4 0.0271(6) 0.0328(5) 0.0235(5) -0.0036(4) 0.0092(4) 0.0044(4)
O1 0.035(2) 0.090(3) 0.039(2) 0.018(2) 0.0158(17) 0.003(2)
C55 0.046(3) 0.073(4) 0.062(4) 0.009(3) 0.024(3) -0.003(3)
O2 0.0405(19) 0.0417(18) 0.0317(17) -0.0032(14) 0.0100(15) 0.0164(15)
C56 0.067(4) 0.045(3) 0.060(4) -0.006(3) 0.014(3) 0.030(3)
O3 0.046(2) 0.0432(19) 0.0348(19) -0.0173(15) 0.0107(16) -0.0012(16)
C57 0.076(5) 0.079(4) 0.042(3) -0.031(3) 0.010(3) 0.012(4)
Rh2 0.01815(14) 0.01940(14) 0.01492(14) -0.00031(10) 0.00160(11) 0.00023(11)
Ge2 0.0202(2) 0.02051(19) 0.0181(2) -0.00288(15) 0.00204(15) 0.00060(15)
P5 0.0247(5) 0.0248(5) 0.0171(5) 0.0018(4) 0.0023(4) -0.0015(4)
C58 0.0184(18) 0.0286(19) 0.0203(19) -0.0017(15) 0.0021(15) 0.0027(15)
C59 0.025(2) 0.036(2) 0.023(2) -0.0052(17) 0.0007(17) -0.0031(18)
C60 0.030(2) 0.052(3) 0.020(2) -0.0057(19) -0.0055(18) 0.001(2)
C61 0.038(3) 0.054(3) 0.022(2) 0.002(2) -0.0019(19) 0.003(2)
C62 0.038(3) 0.037(2) 0.024(2) 0.0057(18) -0.0009(19) 0.002(2)
C63 0.024(2) 0.0280(19) 0.0181(19) 0.0006(15) 0.0028(15) 0.0010(16)
C64 0.028(2) 0.044(2) 0.021(2) 0.0097(18) 0.0048(17) 0.0014(19)
C65 0.039(3) 0.054(3) 0.031(3) 0.002(2) 0.013(2) 0.004(2)
C66 0.051(4) 0.088(5) 0.037(3) 0.004(3) 0.019(3) 0.019(3)
C67 0.034(3) 0.123(6) 0.042(3) 0.020(4) 0.018(3) 0.011(4)
C68 0.031(3) 0.096(5) 0.046(3) 0.026(3) 0.009(2) -0.011(3)
C69 0.038(3) 0.059(3) 0.030(3) 0.011(2) 0.003(2) -0.009(2)
C70 0.031(2) 0.0251(19) 0.0191(19) 0.0012(15) 0.0016(16) -0.0011(16)
C71 0.061(3) 0.034(2) 0.025(2) 0.0027(18) 0.015(2) -0.001(2)
C72 0.068(4) 0.026(2) 0.033(3) 0.0042(19) 0.014(2) -0.005(2)
C73 0.065(4) 0.023(2) 0.047(3) 0.000(2) 0.010(3) 0.002(2)
C74 0.070(4) 0.032(2) 0.063(4) 0.000(2) 0.036(3) 0.005(3)
C75 0.056(3) 0.032(2) 0.041(3) 0.007(2) 0.025(3) -0.001(2)
P6 0.0213(5) 0.0203(4) 0.0165(4) 0.0000(3) 0.0043(4) 0.0004(4)
C76 0.023(2) 0.0193(17) 0.028(2) 0.0005(15) 0.0057(16) 0.0014(15)
C77 0.025(2) 0.0244(19) 0.034(2) -0.0021(17) 0.0006(18) -0.0012(16)
C78 0.027(2) 0.026(2) 0.045(3) 0.0023(19) 0.003(2) -0.0071(17)
C79 0.025(2) 0.038(2) 0.040(3) 0.009(2) 0.0086(19) -0.0035(19)
C80 0.033(2) 0.033(2) 0.028(2) 0.0034(17) 0.0102(19) -0.0026(18)
C81 0.0218(19) 0.0220(18) 0.0220(19) 0.0025(15) 0.0033(15) 0.0006(15)
C82 0.0220(19) 0.0230(18) 0.0212(19) 0.0032(14) 0.0081(15) 0.0009(15)
C83 0.027(2) 0.027(2) 0.024(2) 0.0007(16) 0.0036(17) -0.0011(17)
C84 0.023(2) 0.032(2) 0.036(2) 0.0054(18) 0.0027(18) 0.0009(17)
C85 0.030(2) 0.026(2) 0.042(3) 0.0034(18) 0.012(2) 0.0065(17)
C86 0.037(2) 0.0223(19) 0.032(2) -0.0018(17) 0.0083(19) 0.0016(17)
C87 0.025(2) 0.027(2) 0.022(2) -0.0005(16) 0.0027(16) -0.0003(16)
C88 0.029(2) 0.0211(17) 0.0194(19) 0.0000(14) 0.0059(16) 0.0001(16)
C89 0.035(2) 0.027(2) 0.026(2) 0.0014(16) 0.0101(18) 0.0010(17)
C90 0.052(3) 0.030(2) 0.023(2) 0.0007(17) 0.016(2) 0.001(2)
C91 0.055(3) 0.025(2) 0.020(2) 0.0031(16) 0.001(2) 0.004(2)
C92 0.037(3) 0.032(2) 0.024(2) -0.0002(17) -0.0016(18) 0.0056(19)
C93 0.032(2) 0.028(2) 0.020(2) 0.0009(16) 0.0019(17) 0.0039(17)
P7 0.0203(5) 0.0241(5) 0.0211(5) -0.0002(4) 0.0025(4) 0.0036(4)
C94 0.031(2) 0.0246(19) 0.026(2) -0.0034(16) 0.0076(17) 0.0012(17)
C95 0.036(3) 0.034(2) 0.034(3) -0.0114(19) 0.002(2) 0.0015(19)
C96 0.052(3) 0.035(3) 0.049(3) -0.019(2) 0.005(3) 0.007(2)
C97 0.049(3) 0.043(3) 0.057(4) -0.020(3) 0.007(3) 0.017(2)
C98 0.037(3) 0.040(3) 0.046(3) -0.010(2) 0.002(2) 0.017(2)
C99 0.030(2) 0.0245(19) 0.024(2) -0.0029(16) 0.0056(17) 0.0064(16)
C100 0.022(2) 0.0255(19) 0.027(2) 0.0000(16) 0.0031(16) 0.0069(16)
C101 0.033(2) 0.033(2) 0.034(2) 0.0022(19) 0.005(2) -0.0008(19)
C102 0.048(3) 0.035(2) 0.037(3) 0.006(2) 0.009(2) -0.007(2)
C103 0.052(3) 0.036(2) 0.029(2) 0.0099(19) 0.009(2) 0.007(2)
C104 0.028(2) 0.047(3) 0.027(2) 0.006(2) -0.0002(18) 0.007(2)
C105 0.023(2) 0.033(2) 0.027(2) 0.0018(17) 0.0022(17) 0.0033(17)
C106 0.023(2) 0.038(2) 0.023(2) -0.0001(17) 0.0049(17) 0.0037(17)
C107 0.031(2) 0.046(3) 0.038(3) 0.008(2) 0.012(2) 0.011(2)
C108 0.024(2) 0.068(4) 0.056(3) 0.010(3) 0.010(2) 0.015(2)
C109 0.026(3) 0.086(4) 0.059(4) 0.014(3) 0.020(3) 0.002(3)
C110 0.039(3) 0.062(4) 0.059(4) 0.023(3) 0.022(3) 0.000(3)
C111 0.031(2) 0.047(3) 0.038(3) 0.012(2) 0.013(2) 0.007(2)
P8 0.0256(5) 0.0260(5) 0.0211(5) -0.0016(4) 0.0014(4) -0.0043(4)
O4 0.0317(17) 0.0411(18) 0.0307(17) 0.0017(14) 0.0042(14) -0.0139(14)
C112 0.039(3) 0.056(3) 0.059(4) 0.000(3) 0.008(3) -0.023(3)
O5 0.063(2) 0.0298(16) 0.0286(17) -0.0077(13) 0.0098(16) -0.0014(16)
C113 0.051(3) 0.041(3) 0.051(3) -0.005(2) 0.021(3) 0.001(2)
O6 0.0328(18) 0.0414(18) 0.0324(18) -0.0015(14) -0.0092(14) -0.0018(14)
C114 0.047(3) 0.072(4) 0.039(3) -0.001(3) -0.020(3) -0.013(3)

loop_
_atom_type_symbol
_atom_type_description
_atom_type_scat_dispersion_real
_atom_type_scat_dispersion_imag
_atom_type_scat_source
C C 0.0033 0.0016 'International Tables Vol C Tables 4.2.6.8 and 6.1.1.4'
H H 0.0000 0.0000 'International Tables Vol C Tables 4.2.6.8 and 6.1.1.4'
Ge Ge 0.1547 1.8001 'International Tables Vol C Tables 4.2.6.8 and 6.1.1.4'
O O 0.0106 0.0060 'International Tables Vol C Tables 4.2.6.8 and 6.1.1.4'
P P 0.1023 0.0942 'International Tables Vol C Tables 4.2.6.8 and 6.1.1.4'
Rh Rh -1.1178 0.9187 'International Tables Vol C Tables 4.2.6.8 and 6.1.1.4'

loop_
_geom_angle_atom_site_label_1
_geom_angle_atom_site_label_2
_geom_angle_atom_site_label_3
_geom_angle
_geom_angle_site_symmetry_1
_geom_angle_site_symmetry_3
P4 Rh1 P2 97.37(4) . .
P4 Rh1 P1 100.24(4) . .
P2 Rh1 P1 119.92(4) . .
P4 Rh1 P3 96.73(4) . .
P2 Rh1 P3 117.44(4) . .
P1 Rh1 P3 116.75(4) . .
P4 Rh1 Ge1 177.47(3) . .
P2 Rh1 Ge1 81.96(3) . .
P1 Rh1 Ge1 82.19(3) . .
P3 Rh1 Ge1 81.46(3) . .
C37 Ge1 C19 109.82(16) . .
C37 Ge1 C1 109.18(17) . .
C19 Ge1 C1 108.14(16) . .
C37 Ge1 Rh1 110.15(12) . .
C19 Ge1 Rh1 109.56(12) . .
C1 Ge1 Rh1 109.96(12) . .
C13 P1 C7 100.15(19) . .
C13 P1 C6 99.14(18) . .
C7 P1 C6 103.65(18) . .
C13 P1 Rh1 117.91(13) . .
C7 P1 Rh1 119.16(14) . .
C6 P1 Rh1 113.87(14) . .
C2 C1 C6 119.1(4) . .
C2 C1 Ge1 125.9(3) . .
C6 C1 Ge1 114.9(3) . .
C3 C2 C1 121.5(4) . .
C3 C2 H2 119.3 . .
C1 C2 H2 119.3 . .
C2 C3 C4 119.6(4) . .
C2 C3 H3 120.2 . .
C4 C3 H3 120.2 . .
C3 C4 C5 120.0(4) . .
C3 C4 H4 120.0 . .
C5 C4 H4 120.0 . .
C4 C5 C6 120.7(4) . .
C4 C5 H5 119.6 . .
C6 C5 H5 119.6 . .
C1 C6 C5 119.1(4) . .
C1 C6 P1 117.5(3) . .
C5 C6 P1 123.3(3) . .
C12 C7 C8 117.9(4) . .
C12 C7 P1 118.0(3) . .
C8 C7 P1 124.1(3) . .
C9 C8 C7 121.0(4) . .
C9 C8 H8 119.5 . .
C7 C8 H8 119.5 . .
C8 C9 C10 120.0(4) . .
C8 C9 H9 120.0 . .
C10 C9 H9 120.0 . .
C11 C10 C9 120.1(4) . .
C11 C10 H10 119.9 . .
C9 C10 H10 119.9 . .
C10 C11 C12 119.5(5) . .
C10 C11 H11 120.2 . .
C12 C11 H11 120.2 . .
C7 C12 C11 121.4(4) . .
C7 C12 H12 119.3 . .
C11 C12 H12 119.3 . .
C18 C13 C14 118.1(4) . .
C18 C13 P1 121.7(3) . .
C14 C13 P1 120.0(3) . .
C15 C14 C13 120.7(4) . .
C15 C14 H14 119.6 . .
C13 C14 H14 119.6 . .
C14 C15 C16 120.1(5) . .
C14 C15 H15 120.0 . .
C16 C15 H15 120.0 . .
C17 C16 C15 119.8(4) . .
C17 C16 H16 120.1 . .
C15 C16 H16 120.1 . .
C16 C17 C18 120.3(5) . .
C16 C17 H17 119.8 . .
C18 C17 H17 119.8 . .
C17 C18 C13 121.0(4) . .
C17 C18 H18 119.5 . .
C13 C18 H18 119.5 . .
C25 P2 C24 99.6(2) . .
C25 P2 C31 102.6(2) . .
C24 P2 C31 99.7(2) . .
C25 P2 Rh1 121.39(14) . .
C24 P2 Rh1 113.05(14) . .
C31 P2 Rh1 117.06(15) . .
C20 C19 C24 119.3(4) . .
C20 C19 Ge1 126.3(3) . .
C24 C19 Ge1 114.4(3) . .
C21 C20 C19 120.3(4) . .
C21 C20 H20 119.9 . .
C19 C20 H20 119.9 . .
C22 C21 C20 120.3(4) . .
C22 C21 H21 119.8 . .
C20 C21 H21 119.8 . .
C21 C22 C23 121.0(4) . .
C21 C22 H22 119.5 . .
C23 C22 H22 119.5 . .
C22 C23 C24 119.7(4) . .
C22 C23 H23 120.2 . .
C24 C23 H23 120.2 . .
C19 C24 C23 119.4(4) . .
C19 C24 P2 117.9(3) . .
C23 C24 P2 122.8(3) . .
C26 C25 C30 117.4(4) . .
C26 C25 P2 116.6(3) . .
C30 C25 P2 125.7(4) . .
C27 C26 C25 121.4(5) . .
C27 C26 H26 119.3 . .
C25 C26 H26 119.3 . .
C26 C27 C28 120.0(6) . .
C26 C27 H27 120.0 . .
C28 C27 H27 120.0 . .
C29 C28 C27 119.7(5) . .
C29 C28 H28 120.2 . .
C27 C28 H28 120.2 . .
C28 C29 C30 120.5(5) . .
C28 C29 H29 119.7 . .
C30 C29 H29 119.7 . .
C29 C30 C25 121.0(5) . .
C29 C30 H30 119.5 . .
C25 C30 H30 119.5 . .
C32 C31 C36 118.6(5) . .
C32 C31 P2 119.4(4) . .
C36 C31 P2 121.8(4) . .
C33 C32 C31 120.8(5) . .
C33 C32 H32 119.6 . .
C31 C32 H32 119.6 . .
C34 C33 C32 120.5(6) . .
C34 C33 H33 119.8 . .
C32 C33 H33 119.8 . .
C33 C34 C35 120.0(5) . .
C33 C34 H34 120.0 . .
C35 C34 H34 120.0 . .
C34 C35 C36 120.3(6) . .
C34 C35 H35 119.9 . .
C36 C35 H35 119.9 . .
C35 C36 C31 120.0(5) . .
C35 C36 H36 120.0 . .
C31 C36 H36 120.0 . .
C49 P3 C43 101.6(2) . .
C49 P3 C42 99.33(19) . .
C43 P3 C42 102.1(2) . .
C49 P3 Rh1 115.66(14) . .
C43 P3 Rh1 121.01(15) . .
C42 P3 Rh1 113.98(13) . .
C38 C37 C42 119.2(4) . .
C38 C37 Ge1 125.9(3) . .
C42 C37 Ge1 114.9(3) . .
C39 C38 C37 120.8(4) . .
C39 C38 H38 119.6 . .
C37 C38 H38 119.6 . .
C40 C39 C38 119.4(4) . .
C40 C39 H39 120.3 . .
C38 C39 H39 120.3 . .
C39 C40 C41 120.7(4) . .
C39 C40 H40 119.6 . .
C41 C40 H40 119.6 . .
C40 C41 C42 120.3(4) . .
C40 C41 H41 119.8 . .
C42 C41 H41 119.8 . .
C37 C42 C41 119.5(4) . .
C37 C42 P3 116.9(3) . .
C41 C42 P3 123.5(3) . .
C48 C43 C44 117.9(4) . .
C48 C43 P3 117.4(3) . .
C44 C43 P3 124.7(4) . .
C45 C44 C43 121.0(5) . .
C45 C44 H44 119.5 . .
C43 C44 H44 119.5 . .
C46 C45 C44 119.8(5) . .
C46 C45 H45 120.1 . .
C44 C45 H45 120.1 . .
C47 C46 C45 119.9(5) . .
C47 C46 H46 120.0 . .
C45 C46 H46 120.0 . .
C46 C47 C48 120.6(5) . .
C46 C47 H47 119.7 . .
C48 C47 H47 119.7 . .
C47 C48 C43 120.7(5) . .
C47 C48 H48 119.7 . .
C43 C48 H48 119.7 . .
C50 C49 C54 117.5(4) . .
C50 C49 P3 119.5(3) . .
C54 C49 P3 122.7(3) . .
C51 C50 C49 121.4(4) . .
C51 C50 H50 119.3 . .
C49 C50 H50 119.3 . .
C52 C51 C50 120.2(5) . .
C52 C51 H51 119.9 . .
C50 C51 H51 119.9 . .
C51 C52 C53 119.2(5) . .
C51 C52 H52 120.4 . .
C53 C52 H52 120.4 . .
C54 C53 C52 120.8(4) . .
C54 C53 H53 119.6 . .
C52 C53 H53 119.6 . .
C53 C54 C49 120.9(4) . .
C53 C54 H54 119.6 . .
C49 C54 H54 119.6 . .
O3 P4 O1 98.1(2) . .
O3 P4 O2 104.81(19) . .
O1 P4 O2 102.0(2) . .
O3 P4 Rh1 114.01(14) . .
O1 P4 Rh1 122.92(18) . .
O2 P4 Rh1 112.66(13) . .
C55 O1 P4 126.0(4) . .
O1 C55 H55 109.5 . .
O1 C55 H55A 109.5 . .
H55 C55 H55A 109.5 . .
O1 C55 H55B 109.5 . .
H55 C55 H55B 109.5 . .
H55A C55 H55B 109.5 . .
C56 O2 P4 124.4(4) . .
O2 C56 H56 109.5 . .
O2 C56 H56A 109.5 . .
H56 C56 H56A 109.5 . .
O2 C56 H56B 109.5 . .
H56 C56 H56B 109.5 . .
H56A C56 H56B 109.5 . .
C57 O3 P4 127.2(4) . .
O3 C57 H57 109.5 . .
O3 C57 H57A 109.5 . .
H57 C57 H57A 109.5 . .
O3 C57 H57B 109.5 . .
H57 C57 H57B 109.5 . .
H57A C57 H57B 109.5 . .
P8 Rh2 P5 97.32(4) . .
P8 Rh2 P6 101.10(4) . .
P5 Rh2 P6 121.23(4) . .
P8 Rh2 P7 95.85(4) . .
P5 Rh2 P7 118.03(4) . .
P6 Rh2 P7 114.85(4) . .
P8 Rh2 Ge2 176.44(3) . .
P5 Rh2 Ge2 81.68(3) . .
P6 Rh2 Ge2 82.30(3) . .
P7 Rh2 Ge2 81.68(3) . .
C94 Ge2 C58 107.88(17) . .
C94 Ge2 C76 108.37(17) . .
C58 Ge2 C76 110.82(17) . .
C94 Ge2 Rh2 109.94(13) . .
C58 Ge2 Rh2 110.22(12) . .
C76 Ge2 Rh2 109.57(12) . .
C64 P5 C70 103.0(2) . .
C64 P5 C63 99.2(2) . .
C70 P5 C63 99.11(19) . .
C64 P5 Rh2 117.27(14) . .
C70 P5 Rh2 120.93(14) . .
C63 P5 Rh2 113.85(13) . .
C63 C58 C59 119.1(4) . .
C63 C58 Ge2 114.1(3) . .
C59 C58 Ge2 126.8(3) . .
C60 C59 C58 120.9(4) . .
C60 C59 H59 119.5 . .
C58 C59 H59 119.5 . .
C59 C60 C61 119.5(4) . .
C59 C60 H60 120.2 . .
C61 C60 H60 120.2 . .
C62 C61 C60 120.6(4) . .
C62 C61 H61 119.7 . .
C60 C61 H61 119.7 . .
C61 C62 C63 120.2(5) . .
C61 C62 H62 119.9 . .
C63 C62 H62 119.9 . .
C58 C63 C62 119.7(4) . .
C58 C63 P5 118.1(3) . .
C62 C63 P5 122.2(3) . .
C65 C64 C69 118.0(5) . .
C65 C64 P5 118.9(4) . .
C69 C64 P5 122.9(4) . .
C66 C65 C64 121.1(6) . .
C66 C65 H65 119.5 . .
C64 C65 H65 119.5 . .
C67 C66 C65 120.3(6) . .
C67 C66 H66 119.9 . .
C65 C66 H66 119.9 . .
C66 C67 C68 120.1(6) . .
C66 C67 H67 119.9 . .
C68 C67 H67 119.9 . .
C67 C68 C69 120.4(6) . .
C67 C68 H68 119.8 . .
C69 C68 H68 119.8 . .
C68 C69 C64 120.1(6) . .
C68 C69 H69 119.9 . .
C64 C69 H69 119.9 . .
C75 C70 C71 117.1(4) . .
C75 C70 P5 117.2(3) . .
C71 C70 P5 125.6(4) . .
C72 C71 C70 120.9(5) . .
C72 C71 H71 119.5 . .
C70 C71 H71 119.5 . .
C73 C72 C71 120.8(5) . .
C73 C72 H72 119.6 . .
C71 C72 H72 119.6 . .
C72 C73 C74 119.3(5) . .
C72 C73 H73 120.4 . .
C74 C73 H73 120.4 . .
C73 C74 C75 120.2(5) . .
C73 C74 H74 119.9 . .
C75 C74 H74 119.9 . .
C74 C75 C70 121.7(5) . .
C74 C75 H75 119.2 . .
C70 C75 H75 119.2 . .
C82 P6 C88 99.62(18) . .
C82 P6 C81 99.35(18) . .
C88 P6 C81 103.21(18) . .
C82 P6 Rh2 118.38(13) . .
C88 P6 Rh2 119.56(14) . .
C81 P6 Rh2 113.66(13) . .
C81 C76 C77 119.2(4) . .
C81 C76 Ge2 115.6(3) . .
C77 C76 Ge2 125.1(3) . .
C78 C77 C76 120.5(4) . .
C78 C77 H77 119.7 . .
C76 C77 H77 119.7 . .
C79 C78 C77 119.7(4) . .
C79 C78 H78 120.1 . .
C77 C78 H78 120.1 . .
C78 C79 C80 120.4(4) . .
C78 C79 H79 119.8 . .
C80 C79 H79 119.8 . .
C79 C80 C81 120.1(4) . .
C79 C80 H80 119.9 . .
C81 C80 H80 119.9 . .
C76 C81 C80 120.0(4) . .
C76 C81 P6 117.0(3) . .
C80 C81 P6 123.0(3) . .
C87 C82 C83 118.4(4) . .
C87 C82 P6 120.9(3) . .
C83 C82 P6 120.3(3) . .
C84 C83 C82 120.4(4) . .
C84 C83 H83 119.8 . .
C82 C83 H83 119.8 . .
C85 C84 C83 120.7(4) . .
C85 C84 H84 119.6 . .
C83 C84 H84 119.6 . .
C84 C85 C86 119.2(4) . .
C84 C85 H85 120.4 . .
C86 C85 H85 120.4 . .
C85 C86 C87 120.3(4) . .
C85 C86 H86 119.9 . .
C87 C86 H86 119.9 . .
C86 C87 C82 121.0(4) . .
C86 C87 H87 119.5 . .
C82 C87 H87 119.5 . .
C93 C88 C89 117.7(4) . .
C93 C88 P6 117.8(3) . .
C89 C88 P6 124.6(3) . .
C90 C89 C88 121.3(4) . .
C90 C89 H89 119.4 . .
C88 C89 H89 119.4 . .
C89 C90 C91 120.1(4) . .
C89 C90 H90 120.0 . .
C91 C90 H90 120.0 . .
C90 C91 C92 119.7(4) . .
C90 C91 H91 120.2 . .
C92 C91 H91 120.2 . .
C91 C92 C93 120.2(4) . .
C91 C92 H92 119.9 . .
C93 C92 H92 119.9 . .
C92 C93 C88 121.1(4) . .
C92 C93 H93 119.4 . .
C88 C93 H93 119.4 . .
C106 P7 C100 101.49(19) . .
C106 P7 C99 102.4(2) . .
C100 P7 C99 99.45(19) . .
C106 P7 Rh2 120.48(15) . .
C100 P7 Rh2 116.59(13) . .
C99 P7 Rh2 113.43(14) . .
C95 C94 C99 118.8(4) . .
C95 C94 Ge2 126.4(3) . .
C99 C94 Ge2 114.7(3) . .
C96 C95 C94 121.2(5) . .
C96 C95 H95 119.4 . .
C94 C95 H95 119.4 . .
C97 C96 C95 119.8(5) . .
C97 C96 H96 120.1 . .
C95 C96 H96 120.1 . .
C96 C97 C98 120.8(5) . .
C96 C97 H97 119.6 . .
C98 C97 H97 119.6 . .
C97 C98 C99 119.6(5) . .
C97 C98 H98 120.2 . .
C99 C98 H98 120.2 . .
C94 C99 C98 119.8(4) . .
C94 C99 P7 117.6(3) . .
C98 C99 P7 122.5(4) . .
C105 C100 C101 118.2(4) . .
C105 C100 P7 122.8(3) . .
C101 C100 P7 118.8(3) . .
C102 C101 C100 120.7(5) . .
C102 C101 H101 119.7 . .
C100 C101 H101 119.7 . .
C103 C102 C101 120.5(5) . .
C103 C102 H102 119.8 . .
C101 C102 H102 119.8 . .
C102 C103 C104 119.5(4) . .
C102 C103 H103 120.2 . .
C104 C103 H103 120.2 . .
C103 C104 C105 120.3(4) . .
C103 C104 H104 119.9 . .
C105 C104 H104 119.9 . .
C104 C105 C100 120.8(4) . .
C104 C105 H105 119.6 . .
C100 C105 H105 119.6 . .
C111 C106 C107 118.0(4) . .
C111 C106 P7 117.7(3) . .
C107 C106 P7 124.3(4) . .
C108 C107 C106 120.8(5) . .
C108 C107 H107 119.6 . .
C106 C107 H107 119.6 . .
C107 C108 C109 120.3(5) . .
C107 C108 H108 119.8 . .
C109 C108 H108 119.8 . .
C110 C109 C108 119.1(5) . .
C110 C109 H109 120.4 . .
C108 C109 H109 120.4 . .
C109 C110 C111 120.9(5) . .
C109 C110 H110 119.5 . .
C111 C110 H110 119.5 . .
C110 C111 C106 120.8(5) . .
C110 C111 H111 119.6 . .
C106 C111 H111 119.6 . .
O6 P8 O5 97.30(19) . .
O6 P8 O4 105.04(19) . .
O5 P8 O4 101.51(19) . .
O6 P8 Rh2 113.73(13) . .
O5 P8 Rh2 124.65(15) . .
O4 P8 Rh2 112.08(13) . .
C112 O4 P8 123.8(3) . .
O4 C112 H112 109.5 . .
O4 C112 H113 109.5 . .
H112 C112 H113 109.5 . .
O4 C112 H114 109.5 . .
H112 C112 H114 109.5 . .
H113 C112 H114 109.5 . .
C113 O5 P8 121.7(3) . .
O5 C113 H115 109.5 . .
O5 C113 H116 109.5 . .
H115 C113 H116 109.5 . .
O5 C113 H117 109.5 . .
H115 C113 H117 109.5 . .
H116 C113 H117 109.5 . .
C114 O6 P8 127.0(4) . .
O6 C114 H118 109.5 . .
O6 C114 H119 109.5 . .
H118 C114 H119 109.5 . .
O6 C114 H120 109.5 . .
H118 C114 H120 109.5 . .
H119 C114 H120 109.5 . .
C115 C116 C117 155.710(2) . .
C118 C117 C116 127.278(2) . .
C117 C118 C119 147.928(1) . .
C120 C119 C118 116.398(1) . .
C126 C121 C122 119.983(2) . .
C126 C121 C127 104.369(2) . .
C122 C121 C127 134.221(2) . .
C123 C122 C121 120.010(2) . .
C122 C123 C124 119.998(3) . .
C125 C124 C126 71.120(1) 2 2
C125 C124 C123 125.722(1) 2 .
C126 C124 C123 135.660(2) 2 .
C125 C124 C125 6.136(1) 2 .
C126 C124 C125 76.706(1) 2 .
C123 C124 C125 120.000(2) . .
C125 C125 C124 157.534(4) 2 2
C125 C125 C126 135.065(3) 2 .
C124 C125 C126 64.734(2) 2 .
C125 C125 C124 16.336(2) 2 .
C124 C125 C124 173.428(1) 2 .
C126 C125 C124 119.991(2) . .
C125 C125 C126 35.565(2) 2 2
C124 C125 C126 123.425(1) 2 2
C126 C125 C126 142.546(2) . 2
C124 C125 C126 50.004(2) . 2
C124 C126 C121 163.641(1) 2 .
C124 C126 C125 44.133(2) 2 .
C121 C126 C125 120.018(3) . .
C124 C126 C125 53.284(2) 2 2
C121 C126 C125 110.738(3) . 2
C125 C126 C125 9.4 . 2
C129 C128 C133 120.015(2) . .
C129 C128 C134 121.589(1) . .
C133 C128 C134 117.671(2) . .
C128 C129 C130 119.971(2) . .
C129 C130 C131 120.003(2) . .
C129 C130 C133 99.129(1) . 2
C131 C130 C133 43.723(1) . 2
C129 C130 C132 94.694(2) . 2
C131 C130 C132 25.387(1) . 2
C133 C130 C132 43.190(2) 2 2
C132 C131 C133 79.404(2) 2 2
C132 C131 C132 6.375(1) 2 .
C133 C131 C132 76.307(2) 2 .
C132 C131 C130 115.336(2) 2 .
C133 C131 C130 83.683(3) 2 .
C132 C131 C130 119.998(3) . .
C132 C132 C131 160.656(1) 2 2
C132 C132 C133 110.374(3) 2 .
C131 C132 C133 58.840(2) 2 .
C132 C132 C131 12.966(2) 2 .
C131 C132 C131 172.778(1) 2 .
C133 C132 C131 120.013(3) . .
C132 C132 C133 53.907(2) 2 2
C131 C132 C133 139.524(1) 2 2
C133 C132 C133 99.838(3) . 2
C131 C132 C133 46.808(2) . 2
C132 C132 C130 152.434(1) 2 2
C131 C132 C130 39.282(1) 2 2
C133 C132 C130 58.959(3) . 2
C131 C132 C130 147.462(2) . 2
C133 C132 C130 100.713(2) 2 2
C131 C133 C132 41.758(1) 2 .
C131 C133 C128 160.677(2) 2 .
C132 C133 C128 120.000(2) . .
C131 C133 C132 56.882(1) 2 2
C132 C133 C132 15.7 . 2
C128 C133 C132 104.474(2) . 2
C131 C133 C130 52.596(2) 2 2
C132 C133 C130 77.849(1) . 2
C128 C133 C130 140.648(1) . 2
C132 C133 C130 91.748(1) 2 2
C141 C135 C136 115.967(2) . .
C141 C135 C140 123.945(1) . .
C136 C135 C140 120.011(2) . .
C135 C136 C137 119.976(1) . .
C138 C137 C136 120.003(1) . .
C137 C138 C139 120.003(2) . .
C140 C139 C138 119.981(1) . .
C139 C140 C135 120.026(2) . .

loop_
_geom_bond_atom_site_label_1
_geom_bond_atom_site_label_2
_geom_bond_distance
_geom_bond_site_symmetry_2
Rh1 P4 2.2463(11) .
Rh1 P2 2.3175(11) .
Rh1 P1 2.3189(11) .
Rh1 P3 2.3194(11) .
Rh1 Ge1 2.3767(5) .
Ge1 C37 1.958(4) .
Ge1 C19 1.961(4) .
Ge1 C1 1.964(4) .
P1 C13 1.844(4) .
P1 C7 1.855(4) .
P1 C6 1.859(4) .
C1 C2 1.395(6) .
C1 C6 1.398(6) .
C2 C3 1.375(6) .
C2 H2 0.9500 .
C3 C4 1.384(7) .
C3 H3 0.9500 .
C4 C5 1.387(6) .
C4 H4 0.9500 .
C5 C6 1.399(6) .
C5 H5 0.9500 .
C7 C12 1.381(6) .
C7 C8 1.404(6) .
C8 C9 1.380(6) .
C8 H8 0.9500 .
C9 C10 1.382(7) .
C9 H9 0.9500 .
C10 C11 1.381(7) .
C10 H10 0.9500 .
C11 C12 1.393(6) .
C11 H11 0.9500 .
C12 H12 0.9500 .
C13 C18 1.393(6) .
C13 C14 1.395(6) .
C14 C15 1.379(6) .
C14 H14 0.9500 .
C15 C16 1.388(8) .
C15 H15 0.9500 .
C16 C17 1.370(7) .
C16 H16 0.9500 .
C17 C18 1.379(6) .
C17 H17 0.9500 .
C18 H18 0.9500 .
P2 C25 1.839(4) .
P2 C24 1.844(4) .
P2 C31 1.845(5) .
C19 C20 1.395(6) .
C19 C24 1.402(6) .
C20 C21 1.388(6) .
C20 H20 0.9500 .
C21 C22 1.364(7) .
C21 H21 0.9500 .
C22 C23 1.380(7) .
C22 H22 0.9500 .
C23 C24 1.410(6) .
C23 H23 0.9500 .
C25 C26 1.389(7) .
C25 C30 1.390(6) .
C26 C27 1.375(7) .
C26 H26 0.9500 .
C27 C28 1.389(9) .
C27 H27 0.9500 .
C28 C29 1.353(9) .
C28 H28 0.9500 .
C29 C30 1.390(8) .
C29 H29 0.9500 .
C30 H30 0.9500 .
C31 C32 1.390(7) .
C31 C36 1.398(7) .
C32 C33 1.384(7) .
C32 H32 0.9500 .
C33 C34 1.369(9) .
C33 H33 0.9500 .
C34 C35 1.380(9) .
C34 H34 0.9500 .
C35 C36 1.396(8) .
C35 H35 0.9500 .
C36 H36 0.9500 .
P3 C49 1.829(4) .
P3 C43 1.845(4) .
P3 C42 1.853(4) .
C37 C38 1.394(6) .
C37 C42 1.397(6) .
C38 C39 1.393(6) .
C38 H38 0.9500 .
C39 C40 1.374(7) .
C39 H39 0.9500 .
C40 C41 1.382(7) .
C40 H40 0.9500 .
C41 C42 1.397(6) .
C41 H41 0.9500 .
C43 C48 1.388(7) .
C43 C44 1.394(6) .
C44 C45 1.389(7) .
C44 H44 0.9500 .
C45 C46 1.372(9) .
C45 H45 0.9500 .
C46 C47 1.371(8) .
C46 H46 0.9500 .
C47 C48 1.382(7) .
C47 H47 0.9500 .
C48 H48 0.9500 .
C49 C50 1.393(6) .
C49 C54 1.409(6) .
C50 C51 1.391(7) .
C50 H50 0.9500 .
C51 C52 1.382(7) .
C51 H51 0.9500 .
C52 C53 1.389(7) .
C52 H52 0.9500 .
C53 C54 1.379(6) .
C53 H53 0.9500 .
C54 H54 0.9500 .
P4 O3 1.601(3) .
P4 O1 1.607(4) .
P4 O2 1.610(3) .
O1 C55 1.383(7) .
C55 H55 0.9800 .
C55 H55A 0.9800 .
C55 H55B 0.9800 .
O2 C56 1.429(6) .
C56 H56 0.9800 .
C56 H56A 0.9800 .
C56 H56B 0.9800 .
O3 C57 1.436(6) .
C57 H57 0.9800 .
C57 H57A 0.9800 .
C57 H57B 0.9800 .
Rh2 P8 2.2456(11) .
Rh2 P5 2.3163(10) .
Rh2 P6 2.3208(10) .
Rh2 P7 2.3272(10) .
Rh2 Ge2 2.3755(5) .
Ge2 C94 1.957(4) .
Ge2 C58 1.958(4) .
Ge2 C76 1.964(4) .
P5 C64 1.844(5) .
P5 C70 1.845(4) .
P5 C63 1.846(4) .
C58 C63 1.396(6) .
C58 C59 1.401(6) .
C59 C60 1.380(6) .
C59 H59 0.9500 .
C60 C61 1.391(7) .
C60 H60 0.9500 .
C61 C62 1.376(7) .
C61 H61 0.9500 .
C62 C63 1.401(6) .
C62 H62 0.9500 .
C64 C65 1.389(7) .
C64 C69 1.398(7) .
C65 C66 1.383(7) .
C65 H65 0.9500 .
C66 C67 1.366(10) .
C66 H66 0.9500 .
C67 C68 1.370(10) .
C67 H67 0.9500 .
C68 C69 1.394(8) .
C68 H68 0.9500 .
C69 H69 0.9500 .
C70 C75 1.384(7) .
C70 C71 1.395(6) .
C71 C72 1.382(7) .
C71 H71 0.9500 .
C72 C73 1.364(8) .
C72 H72 0.9500 .
C73 C74 1.374(8) .
C73 H73 0.9500 .
C74 C75 1.381(7) .
C74 H74 0.9500 .
C75 H75 0.9500 .
P6 C82 1.842(4) .
P6 C88 1.850(4) .
P6 C81 1.865(4) .
C76 C81 1.392(6) .
C76 C77 1.402(6) .
C77 C78 1.390(7) .
C77 H77 0.9500 .
C78 C79 1.383(7) .
C78 H78 0.9500 .
C79 C80 1.387(6) .
C79 H79 0.9500 .
C80 C81 1.396(6) .
C80 H80 0.9500 .
C82 C87 1.391(6) .
C82 C83 1.395(6) .
C83 C84 1.387(6) .
C83 H83 0.9500 .
C84 C85 1.385(7) .
C84 H84 0.9500 .
C85 C86 1.386(7) .
C85 H85 0.9500 .
C86 C87 1.388(6) .
C86 H86 0.9500 .
C87 H87 0.9500 .
C88 C93 1.394(6) .
C88 C89 1.402(6) .
C89 C90 1.382(6) .
C89 H89 0.9500 .
C90 C91 1.384(7) .
C90 H90 0.9500 .
C91 C92 1.385(7) .
C91 H91 0.9500 .
C92 C93 1.386(6) .
C92 H92 0.9500 .
C93 H93 0.9500 .
P7 C106 1.849(5) .
P7 C100 1.849(4) .
P7 C99 1.853(4) .
C94 C95 1.389(6) .
C94 C99 1.393(6) .
C95 C96 1.377(7) .
C95 H95 0.9500 .
C96 C97 1.364(8) .
C96 H96 0.9500 .
C97 C98 1.383(7) .
C97 H97 0.9500 .
C98 C99 1.398(6) .
C98 H98 0.9500 .
C100 C105 1.389(6) .
C100 C101 1.390(6) .
C101 C102 1.386(7) .
C101 H101 0.9500 .
C102 C103 1.371(7) .
C102 H102 0.9500 .
C103 C104 1.380(7) .
C103 H103 0.9500 .
C104 C105 1.384(6) .
C104 H104 0.9500 .
C105 H105 0.9500 .
C106 C111 1.386(6) .
C106 C107 1.399(6) .
C107 C108 1.382(7) .
C107 H107 0.9500 .
C108 C109 1.384(8) .
C108 H108 0.9500 .
C109 C110 1.376(8) .
C109 H109 0.9500 .
C110 C111 1.381(7) .
C110 H110 0.9500 .
C111 H111 0.9500 .
P8 O6 1.600(3) .
P8 O5 1.607(3) .
P8 O4 1.608(3) .
O4 C112 1.439(6) .
C112 H112 0.9800 .
C112 H113 0.9800 .
C112 H114 0.9800 .
O5 C113 1.414(6) .
C113 H115 0.9800 .
C113 H116 0.9800 .
C113 H117 0.9800 .
O6 C114 1.445(6) .
C114 H118 0.9800 .
C114 H119 0.9800 .
C114 H120 0.9800 .
C115 C116 1.8344 .
C116 C117 1.9432 .
C117 C118 1.6477 .
C118 C119 1.7070 .
C119 C120 1.5352 .
C121 C126 1.3898 .
C121 C122 1.3902 .
C121 C127 1.4593 .
C122 C123 1.3899 .
C123 C124 1.3900 .
C124 C125 1.0229 2
C124 C126 1.3284 2
C124 C125 1.3901 .
C125 C125 0.3887 2
C125 C124 1.0229 2
C125 C126 1.3900 .
C125 C126 1.6876 2
C126 C124 1.3284 2
C126 C125 1.6877 2
C128 C129 1.3901 .
C128 C133 1.3902 .
C128 C134 1.5923 .
C129 C130 1.3903 .
C130 C131 1.3904 .
C130 C133 1.7397 2
C130 C132 1.9850 2
C131 C132 0.9416 2
C131 C133 1.2097 2
C131 C132 1.3898 .
C132 C132 0.4659 2
C132 C131 0.9416 2
C132 C133 1.3897 .
C132 C133 1.6122 2
C132 C130 1.9849 2
C133 C131 1.2098 2
C133 C132 1.6122 2
C133 C130 1.7397 2
C135 C141 1.1031 .
C135 C136 1.3897 .
C135 C140 1.3900 .
C136 C137 1.3903 .
C137 C138 1.3901 .
C138 C139 1.3901 .
C139 C140 1.3896 .

loop_
_geom_torsion_atom_site_label_1
_geom_torsion_atom_site_label_2
_geom_torsion_atom_site_label_3
_geom_torsion_atom_site_label_4
_geom_torsion
_geom_torsion_site_symmetry_1
_geom_torsion_site_symmetry_4
P4 Rh1 Ge1 C37 -32.4(8) . .
P2 Rh1 Ge1 C37 -107.22(13) . .
P1 Rh1 Ge1 C37 130.92(13) . .
P3 Rh1 Ge1 C37 12.24(13) . .
P4 Rh1 Ge1 C19 88.5(8) . .
P2 Rh1 Ge1 C19 13.68(13) . .
P1 Rh1 Ge1 C19 -108.17(13) . .
P3 Rh1 Ge1 C19 133.15(13) . .
P4 Rh1 Ge1 C1 -152.7(8) . .
P2 Rh1 Ge1 C1 132.41(12) . .
P1 Rh1 Ge1 C1 10.55(12) . .
P3 Rh1 Ge1 C1 -108.13(12) . .
P4 Rh1 P1 C13 -76.05(16) . .
P2 Rh1 P1 C13 28.68(16) . .
P3 Rh1 P1 C13 -179.02(16) . .
Ge1 Rh1 P1 C13 104.69(16) . .
P4 Rh1 P1 C7 45.55(15) . .
P2 Rh1 P1 C7 150.28(15) . .
P3 Rh1 P1 C7 -57.42(16) . .
Ge1 Rh1 P1 C7 -133.71(15) . .
P4 Rh1 P1 C6 168.41(14) . .
P2 Rh1 P1 C6 -86.86(14) . .
P3 Rh1 P1 C6 65.44(14) . .
Ge1 Rh1 P1 C6 -10.85(14) . .
C37 Ge1 C1 C2 53.1(4) . .
C19 Ge1 C1 C2 -66.4(4) . .
Rh1 Ge1 C1 C2 174.0(3) . .
C37 Ge1 C1 C6 -130.1(3) . .
C19 Ge1 C1 C6 110.5(3) . .
Rh1 Ge1 C1 C6 -9.1(3) . .
C6 C1 C2 C3 0.2(6) . .
Ge1 C1 C2 C3 176.9(3) . .
C1 C2 C3 C4 -0.6(7) . .
C2 C3 C4 C5 0.2(7) . .
C3 C4 C5 C6 0.5(7) . .
C2 C1 C6 C5 0.6(6) . .
Ge1 C1 C6 C5 -176.5(3) . .
C2 C1 C6 P1 177.6(3) . .
Ge1 C1 C6 P1 0.5(4) . .
C4 C5 C6 C1 -0.9(6) . .
C4 C5 C6 P1 -177.7(3) . .
C13 P1 C6 C1 -117.3(3) . .
C7 P1 C6 C1 139.8(3) . .
Rh1 P1 C6 C1 8.8(4) . .
C13 P1 C6 C5 59.5(4) . .
C7 P1 C6 C5 -43.3(4) . .
Rh1 P1 C6 C5 -174.3(3) . .
C13 P1 C7 C12 142.0(3) . .
C6 P1 C7 C12 -115.9(3) . .
Rh1 P1 C7 C12 11.9(4) . .
C13 P1 C7 C8 -36.6(4) . .
C6 P1 C7 C8 65.5(4) . .
Rh1 P1 C7 C8 -166.8(3) . .
C12 C7 C8 C9 0.3(6) . .
P1 C7 C8 C9 178.9(3) . .
C7 C8 C9 C10 -0.3(7) . .
C8 C9 C10 C11 0.4(7) . .
C9 C10 C11 C12 -0.5(7) . .
C8 C7 C12 C11 -0.3(7) . .
P1 C7 C12 C11 -179.0(4) . .
C10 C11 C12 C7 0.4(7) . .
C7 P1 C13 C18 -37.9(4) . .
C6 P1 C13 C18 -143.6(4) . .
Rh1 P1 C13 C18 93.1(4) . .
C7 P1 C13 C14 147.5(3) . .
C6 P1 C13 C14 41.7(4) . .
Rh1 P1 C13 C14 -81.6(4) . .
C18 C13 C14 C15 -0.1(7) . .
P1 C13 C14 C15 174.7(4) . .
C13 C14 C15 C16 0.8(7) . .
C14 C15 C16 C17 -0.8(8) . .
C15 C16 C17 C18 -0.1(8) . .
C16 C17 C18 C13 0.8(7) . .
C14 C13 C18 C17 -0.7(7) . .
P1 C13 C18 C17 -175.4(4) . .
P4 Rh1 P2 C25 48.17(18) . .
P1 Rh1 P2 C25 -58.16(18) . .
P3 Rh1 P2 C25 149.73(18) . .
Ge1 Rh1 P2 C25 -134.29(18) . .
P4 Rh1 P2 C24 166.31(15) . .
P1 Rh1 P2 C24 59.98(15) . .
P3 Rh1 P2 C24 -92.13(15) . .
Ge1 Rh1 P2 C24 -16.16(15) . .
P4 Rh1 P2 C31 -78.62(17) . .
P1 Rh1 P2 C31 175.05(17) . .
P3 Rh1 P2 C31 22.94(18) . .
Ge1 Rh1 P2 C31 98.92(17) . .
C37 Ge1 C19 C20 -69.5(4) . .
C1 Ge1 C19 C20 49.5(4) . .
Rh1 Ge1 C19 C20 169.4(3) . .
C37 Ge1 C19 C24 112.1(3) . .
C1 Ge1 C19 C24 -128.8(3) . .
Rh1 Ge1 C19 C24 -9.0(3) . .
C24 C19 C20 C21 1.7(6) . .
Ge1 C19 C20 C21 -176.6(3) . .
C19 C20 C21 C22 -1.0(7) . .
C20 C21 C22 C23 -0.2(7) . .
C21 C22 C23 C24 0.8(7) . .
C20 C19 C24 C23 -1.1(6) . .
Ge1 C19 C24 C23 177.4(3) . .
C20 C19 C24 P2 177.4(3) . .
Ge1 C19 C24 P2 -4.1(4) . .
C22 C23 C24 C19 -0.1(7) . .
C22 C23 C24 P2 -178.5(4) . .
C25 P2 C24 C19 146.4(3) . .
C31 P2 C24 C19 -108.9(3) . .
Rh1 P2 C24 C19 16.2(4) . .
C25 P2 C24 C23 -35.2(4) . .
C31 P2 C24 C23 69.5(4) . .
Rh1 P2 C24 C23 -165.4(3) . .
C24 P2 C25 C26 -90.3(4) . .
C31 P2 C25 C26 167.3(4) . .
Rh1 P2 C25 C26 34.3(5) . .
C24 P2 C25 C30 84.2(5) . .
C31 P2 C25 C30 -18.2(5) . .
Rh1 P2 C25 C30 -151.2(4) . .
C30 C25 C26 C27 -1.1(8) . .
P2 C25 C26 C27 173.9(5) . .
C25 C26 C27 C28 1.6(10) . .
C26 C27 C28 C29 -0.8(11) . .
C27 C28 C29 C30 -0.5(10) . .
C28 C29 C30 C25 1.1(10) . .
C26 C25 C30 C29 -0.3(8) . .
P2 C25 C30 C29 -174.7(5) . .
C25 P2 C31 C32 139.8(4) . .
C24 P2 C31 C32 37.6(4) . .
Rh1 P2 C31 C32 -84.7(4) . .
C25 P2 C31 C36 -45.9(4) . .
C24 P2 C31 C36 -148.1(4) . .
Rh1 P2 C31 C36 89.7(4) . .
C36 C31 C32 C33 1.2(8) . .
P2 C31 C32 C33 175.8(5) . .
C31 C32 C33 C34 -0.2(10) . .
C32 C33 C34 C35 -0.8(11) . .
C33 C34 C35 C36 0.8(10) . .
C34 C35 C36 C31 0.2(9) . .
C32 C31 C36 C35 -1.2(8) . .
P2 C31 C36 C35 -175.6(4) . .
P4 Rh1 P3 C49 -82.23(15) . .
P2 Rh1 P3 C49 175.84(15) . .
P1 Rh1 P3 C49 22.84(16) . .
Ge1 Rh1 P3 C49 99.56(15) . .
P4 Rh1 P3 C43 41.13(17) . .
P2 Rh1 P3 C43 -60.81(18) . .
P1 Rh1 P3 C43 146.19(17) . .
Ge1 Rh1 P3 C43 -137.08(17) . .
P4 Rh1 P3 C42 163.53(15) . .
P2 Rh1 P3 C42 61.60(16) . .
P1 Rh1 P3 C42 -91.40(15) . .
Ge1 Rh1 P3 C42 -14.68(15) . .
C19 Ge1 C37 C38 51.3(4) . .
C1 Ge1 C37 C38 -67.1(4) . .
Rh1 Ge1 C37 C38 172.0(3) . .
C19 Ge1 C37 C42 -128.6(3) . .
C1 Ge1 C37 C42 113.0(3) . .
Rh1 Ge1 C37 C42 -7.9(3) . .
C42 C37 C38 C39 -0.1(6) . .
Ge1 C37 C38 C39 -180.0(3) . .
C37 C38 C39 C40 0.3(7) . .
C38 C39 C40 C41 -0.3(8) . .
C39 C40 C41 C42 0.1(8) . .
C38 C37 C42 C41 -0.2(6) . .
Ge1 C37 C42 C41 179.7(3) . .
C38 C37 C42 P3 176.1(3) . .
Ge1 C37 C42 P3 -4.0(4) . .
C40 C41 C42 C37 0.2(7) . .
C40 C41 C42 P3 -175.9(4) . .
C49 P3 C42 C37 -108.7(3) . .
C43 P3 C42 C37 147.1(3) . .
Rh1 P3 C42 C37 14.9(4) . .
C49 P3 C42 C41 67.4(4) . .
C43 P3 C42 C41 -36.7(4) . .
Rh1 P3 C42 C41 -169.0(4) . .
C49 P3 C43 C48 151.6(4) . .
C42 P3 C43 C48 -106.0(4) . .
Rh1 P3 C43 C48 21.9(4) . .
C49 P3 C43 C44 -28.3(5) . .
C42 P3 C43 C44 74.0(4) . .
Rh1 P3 C43 C44 -158.1(4) . .
C48 C43 C44 C45 -1.0(8) . .
P3 C43 C44 C45 178.9(4) . .
C43 C44 C45 C46 0.3(9) . .
C44 C45 C46 C47 0.3(10) . .
C45 C46 C47 C48 -0.1(10) . .
C46 C47 C48 C43 -0.6(10) . .
C44 C43 C48 C47 1.2(8) . .
P3 C43 C48 C47 -178.8(5) . .
C43 P3 C49 C50 146.9(4) . .
C42 P3 C49 C50 42.4(4) . .
Rh1 P3 C49 C50 -80.0(4) . .
C43 P3 C49 C54 -39.6(4) . .
C42 P3 C49 C54 -144.2(4) . .
Rh1 P3 C49 C54 93.4(4) . .
C54 C49 C50 C51 1.5(7) . .
P3 C49 C50 C51 175.2(4) . .
C49 C50 C51 C52 -0.1(8) . .
C50 C51 C52 C53 -0.9(8) . .
C51 C52 C53 C54 0.5(8) . .
C52 C53 C54 C49 1.0(7) . .
C50 C49 C54 C53 -1.9(7) . .
P3 C49 C54 C53 -175.5(4) . .
P2 Rh1 P4 O3 140.04(16) . .
P1 Rh1 P4 O3 -97.66(16) . .
P3 Rh1 P4 O3 21.14(16) . .
Ge1 Rh1 P4 O3 65.5(8) . .
P2 Rh1 P4 O1 -101.78(19) . .
P1 Rh1 P4 O1 20.52(19) . .
P3 Rh1 P4 O1 139.32(18) . .
Ge1 Rh1 P4 O1 -176(25) . .
P2 Rh1 P4 O2 20.74(16) . .
P1 Rh1 P4 O2 143.04(16) . .
P3 Rh1 P4 O2 -98.15(16) . .
Ge1 Rh1 P4 O2 -53.8(8) . .
O3 P4 O1 C55 -141.3(5) . .
O2 P4 O1 C55 -34.2(6) . .
Rh1 P4 O1 C55 93.1(5) . .
O3 P4 O2 C56 33.1(5) . .
O1 P4 O2 C56 -68.8(5) . .
Rh1 P4 O2 C56 157.6(4) . .
O1 P4 O3 C57 19.0(5) . .
O2 P4 O3 C57 -85.7(5) . .
Rh1 P4 O3 C57 150.6(4) . .
P8 Rh2 Ge2 C94 32.7(6) . .
P5 Rh2 Ge2 C94 106.57(14) . .
P6 Rh2 Ge2 C94 -130.16(14) . .
P7 Rh2 Ge2 C94 -13.52(14) . .
P8 Rh2 Ge2 C58 -86.1(6) . .
P5 Rh2 Ge2 C58 -12.23(13) . .
P6 Rh2 Ge2 C58 111.04(13) . .
P7 Rh2 Ge2 C58 -132.32(13) . .
P8 Rh2 Ge2 C76 151.7(5) . .
P5 Rh2 Ge2 C76 -134.43(12) . .
P6 Rh2 Ge2 C76 -11.16(12) . .
P7 Rh2 Ge2 C76 105.48(12) . .
P8 Rh2 P5 C64 73.91(18) . .
P6 Rh2 P5 C64 -178.33(18) . .
P7 Rh2 P5 C64 -26.73(19) . .
Ge2 Rh2 P5 C64 -102.64(18) . .
P8 Rh2 P5 C70 -53.16(17) . .
P6 Rh2 P5 C70 54.60(17) . .
P7 Rh2 P5 C70 -153.80(17) . .
Ge2 Rh2 P5 C70 130.29(17) . .
P8 Rh2 P5 C63 -170.97(15) . .
P6 Rh2 P5 C63 -63.22(15) . .
P7 Rh2 P5 C63 88.38(15) . .
Ge2 Rh2 P5 C63 12.48(15) . .
C94 Ge2 C58 C63 -109.4(3) . .
C76 Ge2 C58 C63 132.1(3) . .
Rh2 Ge2 C58 C63 10.6(3) . .
C94 Ge2 C58 C59 67.4(4) . .
C76 Ge2 C58 C59 -51.1(4) . .
Rh2 Ge2 C58 C59 -172.6(3) . .
C63 C58 C59 C60 0.0(6) . .
Ge2 C58 C59 C60 -176.7(4) . .
C58 C59 C60 C61 0.4(7) . .
C59 C60 C61 C62 0.0(8) . .
C60 C61 C62 C63 -0.8(8) . .
C59 C58 C63 C62 -0.8(6) . .
Ge2 C58 C63 C62 176.3(3) . .
C59 C58 C63 P5 -177.7(3) . .
Ge2 C58 C63 P5 -0.7(4) . .
C61 C62 C63 C58 1.2(7) . .
C61 C62 C63 P5 178.0(4) . .
C64 P5 C63 C58 115.3(3) . .
C70 P5 C63 C58 -139.9(3) . .
Rh2 P5 C63 C58 -10.1(4) . .
C64 P5 C63 C62 -61.6(4) . .
C70 P5 C63 C62 43.3(4) . .
Rh2 P5 C63 C62 173.0(3) . .
C70 P5 C64 C65 -140.3(4) . .
C63 P5 C64 C65 -38.7(4) . .
Rh2 P5 C64 C65 84.3(4) . .
C70 P5 C64 C69 46.0(4) . .
C63 P5 C64 C69 147.6(4) . .
Rh2 P5 C64 C69 -89.4(4) . .
C69 C64 C65 C66 -0.8(8) . .
P5 C64 C65 C66 -174.8(4) . .
C64 C65 C66 C67 -0.3(9) . .
C65 C66 C67 C68 0.6(10) . .
C66 C67 C68 C69 0.2(10) . .
C67 C68 C69 C64 -1.3(9) . .
C65 C64 C69 C68 1.5(7) . .
P5 C64 C69 C68 175.3(4) . .
C64 P5 C70 C75 -170.3(4) . .
C63 P5 C70 C75 88.0(4) . .
Rh2 P5 C70 C75 -37.0(4) . .
C64 P5 C70 C71 14.9(5) . .
C63 P5 C70 C71 -86.9(4) . .
Rh2 P5 C70 C71 148.2(4) . .
C75 C70 C71 C72 1.3(8) . .
P5 C70 C71 C72 176.1(4) . .
C70 C71 C72 C73 -1.4(9) . .
C71 C72 C73 C74 0.8(9) . .
C72 C73 C74 C75 -0.2(10) . .
C73 C74 C75 C70 0.2(10) . .
C71 C70 C75 C74 -0.7(8) . .
P5 C70 C75 C74 -176.0(5) . .
P8 Rh2 P6 C82 77.14(15) . .
P5 Rh2 P6 C82 -28.57(16) . .
P7 Rh2 P6 C82 178.99(15) . .
Ge2 Rh2 P6 C82 -103.93(15) . .
P8 Rh2 P6 C88 -44.51(15) . .
P5 Rh2 P6 C88 -150.22(15) . .
P7 Rh2 P6 C88 57.34(15) . .
Ge2 Rh2 P6 C88 134.42(15) . .
P8 Rh2 P6 C81 -166.87(14) . .
P5 Rh2 P6 C81 87.42(14) . .
P7 Rh2 P6 C81 -65.02(14) . .
Ge2 Rh2 P6 C81 12.06(14) . .
C94 Ge2 C76 C81 128.9(3) . .
C58 Ge2 C76 C81 -112.9(3) . .
Rh2 Ge2 C76 C81 9.0(3) . .
C94 Ge2 C76 C77 -51.8(4) . .
C58 Ge2 C76 C77 66.4(4) . .
Rh2 Ge2 C76 C77 -171.8(3) . .
C81 C76 C77 C78 0.4(6) . .
Ge2 C76 C77 C78 -178.8(3) . .
C76 C77 C78 C79 0.3(7) . .
C77 C78 C79 C80 -0.2(7) . .
C78 C79 C80 C81 -0.5(7) . .
C77 C76 C81 C80 -1.1(6) . .
Ge2 C76 C81 C80 178.2(3) . .
C77 C76 C81 P6 -178.6(3) . .
Ge2 C76 C81 P6 0.7(4) . .
C79 C80 C81 C76 1.2(6) . .
C79 C80 C81 P6 178.5(3) . .
C82 P6 C81 C76 116.2(3) . .
C88 P6 C81 C76 -141.5(3) . .
Rh2 P6 C81 C76 -10.5(3) . .
C82 P6 C81 C80 -61.2(4) . .
C88 P6 C81 C80 41.0(4) . .
Rh2 P6 C81 C80 172.0(3) . .
C88 P6 C82 C87 40.6(4) . .
C81 P6 C82 C87 145.9(3) . .
Rh2 P6 C82 C87 -90.7(3) . .
C88 P6 C82 C83 -146.7(3) . .
C81 P6 C82 C83 -41.4(4) . .
Rh2 P6 C82 C83 82.0(3) . .
C87 C82 C83 C84 -1.0(6) . .
P6 C82 C83 C84 -173.9(3) . .
C82 C83 C84 C85 -0.4(7) . .
C83 C84 C85 C86 1.4(7) . .
C84 C85 C86 C87 -1.1(7) . .
C85 C86 C87 C82 -0.3(7) . .
C83 C82 C87 C86 1.3(6) . .
P6 C82 C87 C86 174.1(3) . .
C82 P6 C88 C93 -142.3(3) . .
C81 P6 C88 C93 115.6(3) . .
Rh2 P6 C88 C93 -11.8(4) . .
C82 P6 C88 C89 35.9(4) . .
C81 P6 C88 C89 -66.1(4) . .
Rh2 P6 C88 C89 166.5(3) . .
C93 C88 C89 C90 -0.8(6) . .
P6 C88 C89 C90 -179.0(3) . .
C88 C89 C90 C91 0.9(7) . .
C89 C90 C91 C92 -0.9(7) . .
C90 C91 C92 C93 0.7(7) . .
C91 C92 C93 C88 -0.6(7) . .
C89 C88 C93 C92 0.6(6) . .
P6 C88 C93 C92 179.0(3) . .
P8 Rh2 P7 C106 -41.78(17) . .
P5 Rh2 P7 C106 59.74(17) . .
P6 Rh2 P7 C106 -146.89(16) . .
Ge2 Rh2 P7 C106 135.64(16) . .
P8 Rh2 P7 C100 81.80(16) . .
P5 Rh2 P7 C100 -176.68(16) . .
P6 Rh2 P7 C100 -23.31(16) . .
Ge2 Rh2 P7 C100 -100.78(16) . .
P8 Rh2 P7 C99 -163.55(16) . .
P5 Rh2 P7 C99 -62.04(16) . .
P6 Rh2 P7 C99 91.34(16) . .
Ge2 Rh2 P7 C99 13.87(16) . .
C58 Ge2 C94 C95 -50.9(5) . .
C76 Ge2 C94 C95 69.1(5) . .
Rh2 Ge2 C94 C95 -171.1(4) . .
C58 Ge2 C94 C99 131.9(3) . .
C76 Ge2 C94 C99 -108.0(3) . .
Rh2 Ge2 C94 C99 11.7(4) . .
C99 C94 C95 C96 1.1(8) . .
Ge2 C94 C95 C96 -176.0(4) . .
C94 C95 C96 C97 -0.5(9) . .
C95 C96 C97 C98 0.2(10) . .
C96 C97 C98 C99 -0.6(10) . .
C95 C94 C99 C98 -1.4(7) . .
Ge2 C94 C99 C98 176.0(4) . .
C95 C94 C99 P7 -178.0(4) . .
Ge2 C94 C99 P7 -0.6(5) . .
C97 C98 C99 C94 1.2(8) . .
C97 C98 C99 P7 177.6(5) . .
C106 P7 C99 C94 -142.7(4) . .
C100 P7 C99 C94 113.2(4) . .
Rh2 P7 C99 C94 -11.3(4) . .
C106 P7 C99 C98 40.8(5) . .
C100 P7 C99 C98 -63.3(5) . .
Rh2 P7 C99 C98 172.2(4) . .
C106 P7 C100 C105 39.4(4) . .
C99 P7 C100 C105 144.2(4) . .
Rh2 P7 C100 C105 -93.5(4) . .
C106 P7 C100 C101 -146.6(4) . .
C99 P7 C100 C101 -41.8(4) . .
Rh2 P7 C100 C101 80.5(4) . .
C105 C100 C101 C102 -1.1(7) . .
P7 C100 C101 C102 -175.4(4) . .
C100 C101 C102 C103 -0.8(8) . .
C101 C102 C103 C104 1.8(8) . .
C102 C103 C104 C105 -0.8(8) . .
C103 C104 C105 C100 -1.1(7) . .
C101 C100 C105 C104 2.1(7) . .
P7 C100 C105 C104 176.1(3) . .
C100 P7 C106 C111 -153.4(4) . .
C99 P7 C106 C111 104.1(4) . .
Rh2 P7 C106 C111 -22.9(4) . .
C100 P7 C106 C107 26.8(4) . .
C99 P7 C106 C107 -75.7(4) . .
Rh2 P7 C106 C107 157.3(4) . .
C111 C106 C107 C108 1.8(8) . .
P7 C106 C107 C108 -178.4(4) . .
C106 C107 C108 C109 -1.4(9) . .
C107 C108 C109 C110 -0.1(10) . .
C108 C109 C110 C111 1.2(10) . .
C109 C110 C111 C106 -0.8(10) . .
C107 C106 C111 C110 -0.7(8) . .
P7 C106 C111 C110 179.4(5) . .
P5 Rh2 P8 O6 -140.68(16) . .
P6 Rh2 P8 O6 95.40(16) . .
P7 Rh2 P8 O6 -21.38(16) . .
Ge2 Rh2 P8 O6 -67.3(6) . .
P5 Rh2 P8 O5 101.11(17) . .
P6 Rh2 P8 O5 -22.80(17) . .
P7 Rh2 P8 O5 -139.59(16) . .
Ge2 Rh2 P8 O5 174.5(5) . .
P5 Rh2 P8 O4 -21.72(15) . .
P6 Rh2 P8 O4 -145.63(15) . .
P7 Rh2 P8 O4 97.59(15) . .
Ge2 Rh2 P8 O4 51.7(6) . .
O6 P8 O4 C112 -36.5(5) . .
O5 P8 O4 C112 64.4(5) . .
Rh2 P8 O4 C112 -160.5(4) . .
O6 P8 O5 C113 154.0(4) . .
O4 P8 O5 C113 46.9(4) . .
Rh2 P8 O5 C113 -80.5(4) . .
O5 P8 O6 C114 -19.0(5) . .
O4 P8 O6 C114 85.0(5) . .
Rh2 P8 O6 C114 -152.1(4) . .
C115 C116 C117 C118 40.336(2) . .
C116 C117 C118 C119 -167.3 . .
C117 C118 C119 C120 176.680(1) . .
C126 C121 C122 C123 0.0 . .
C127 C121 C122 C123 -164.0 . .
C121 C122 C123 C124 0.0 . .
C122 C123 C124 C125 2.6 . 2
C122 C123 C124 C126 102.168(2) . 2
C122 C123 C124 C125 0.0 . .
C126 C124 C125 C125 24.118(2) 2 2
C123 C124 C125 C125 159.529(1) . 2
C125 C124 C125 C124 -24.802(5) 2 2
C126 C124 C125 C124 -0.684(4) 2 2
C123 C124 C125 C124 134.727(5) . 2
C125 C124 C125 C126 -159.5 2 .
C126 C124 C125 C126 -135.415(2) 2 .
C123 C124 C125 C126 0.0 . .
C125 C124 C125 C126 -24.118(2) 2 2
C123 C124 C125 C126 135.411(2) . 2
C122 C121 C126 C124 -12.972(2) . 2
C127 C121 C126 C124 155.263(3) . 2
C122 C121 C126 C125 0.0 . .
C127 C121 C126 C125 168.186(2) . .
C122 C121 C126 C125 -1.432(1) . 2
C127 C121 C126 C125 166.803(1) . 2
C125 C125 C126 C124 166.838(2) 2 2
C124 C125 C126 C124 174.8 . 2
C126 C125 C126 C124 112.676(1) 2 2
C125 C125 C126 C121 -7.972(1) 2 .
C124 C125 C126 C121 -174.8 2 .
C124 C125 C126 C121 0.0 . .
C126 C125 C126 C121 -62.134(1) 2 .
C124 C125 C126 C125 -166.838(2) 2 2
C124 C125 C126 C125 8.004(1) . 2
C126 C125 C126 C125 -54.2 2 2
C133 C128 C129 C130 0.0 . .
C134 C128 C129 C130 -170.0 . .
C128 C129 C130 C131 0.0 . .
C128 C129 C130 C133 41.182(1) . 2
C128 C129 C130 C132 -2.1 . 2
C129 C130 C131 C132 -4.897(1) . 2
C133 C130 C131 C132 -75.101(2) 2 2
C129 C130 C131 C133 70.204(2) . 2
C132 C130 C131 C133 75.101(2) 2 2
C129 C130 C131 C132 0.0 . .
C133 C130 C131 C132 -70.190(2) 2 .
C132 C130 C131 C132 4.9 2 .
C133 C131 C132 C132 -118.434(2) 2 2
C130 C131 C132 C132 -44.183(4) . 2
C132 C131 C132 C131 -34.571(4) 2 2
C133 C131 C132 C131 -153.005(5) 2 2
C130 C131 C132 C131 -78.754(7) . 2
C132 C131 C132 C133 44.196(4) 2 .
C133 C131 C132 C133 -74.238(3) 2 .
C130 C131 C132 C133 0.013(1) . .
C132 C131 C132 C133 118.434(2) 2 2
C130 C131 C132 C133 74.251(3) . 2
C132 C131 C132 C130 122.556(3) 2 2
C133 C131 C132 C130 4.1 2 2
C130 C131 C132 C130 78.373(3) . 2
C132 C132 C133 C131 -162.110(2) 2 2
C131 C132 C133 C131 -171.7 . 2
C133 C132 C133 C131 142.877(2) 2 2
C130 C132 C133 C131 46.226(1) 2 2
C132 C132 C133 C128 9.568(2) 2 .
C131 C132 C133 C128 171.678(1) 2 .
C131 C132 C133 C128 0.0 . .
C133 C132 C133 C128 -45.4 2 .
C130 C132 C133 C128 -142.096(2) 2 .
C131 C132 C133 C132 162.1 2 2
C131 C132 C133 C132 -9.6 . 2
C133 C132 C133 C132 -55.013(1) 2 2
C130 C132 C133 C132 -151.664(1) 2 2
C132 C132 C133 C130 151.664(1) 2 2
C131 C132 C133 C130 -46.226(1) 2 2
C131 C132 C133 C130 142.059(2) . 2
C133 C132 C133 C130 96.651(1) 2 2
C129 C128 C133 C131 16.971(2) . 2
C134 C128 C133 C131 -172.626(1) . 2
C129 C128 C133 C132 0.035(1) . .
C134 C128 C133 C132 170.4 . .
C129 C128 C133 C132 2.7 . 2
C134 C128 C133 C132 173.103(2) . 2
C129 C128 C133 C130 -108.675(2) . 2
C134 C128 C133 C130 61.728(3) . 2
C141 C135 C136 C137 -176.9 . .
C140 C135 C136 C137 -0.013(1) . .
C135 C136 C137 C138 0.000(1) . .
C136 C137 C138 C139 0.0 . .
C137 C138 C139 C140 0.027(1) . .
C138 C139 C140 C135 -0.040(1) . .
C141 C135 C140 C139 176.7 . .
C136 C135 C140 C139 0.0 . .
